data_7710554
loop_
_publ_author_name
'Parsutkar, Mahesh M.'
'Moore, Curtis E.'
'RajanBabu, T. V.'

_publ_section_title
;
 Activator-free single-component Co(i)-catalysts for regio- and
 enantioselective heterodimerization and hydroacylation reactions of
 1,3-dienes. New reduction procedures for synthesis of [L]Co(i)-complexes
 and comparison to in situ generated catalysts
;
_journal_name_full 'Dalton Transactions'
_journal_paper_doi 10.1039/D2DT01484J
_journal_year 2022
_chemical_absolute_configuration ad
_chemical_formula_moiety 'C68 H72 Br2 Co2 P4'
_chemical_formula_sum 'C68 H72 Br2 Co2 P4'
_chemical_formula_weight 1290.81
_space_group_crystal_system tetragonal
_space_group_IT_number 96
_space_group_name_Hall 'P 4nw 2abw'
_space_group_name_H-M_alt 'P 43 21 2'
_atom_sites_solution_hydrogens geom
_atom_sites_solution_primary dual
_atom_sites_solution_secondary difmap
_audit_creation_date 2019-08-16
_audit_creation_method
;
Olex2 1.2
(compiled 2018.05.29 svn.r3508 for OlexSys, GUI svn.r5506)
;
_audit_update_record
;
2019-11-18 deposited with the CCDC.	2022-06-13 downloaded from the CCDC.
;
_cell_angle_alpha 90
_cell_angle_beta 90
_cell_angle_gamma 90
_cell_formula_units_Z 16
_cell_length_a 21.2718(9)
_cell_length_b 21.2718(9)
_cell_length_c 52.873(2)
_cell_measurement_reflns_used 9995
_cell_measurement_temperature 100.0
_cell_measurement_theta_max 23.233
_cell_measurement_theta_min 2.175
_cell_volume 23924.5(17)
_computing_cell_refinement 'SAINT v8.38A (Bruker, 2017)'
_computing_data_collection 'APEX3 v2017.3-0 (Bruker, 2017)'
_computing_data_reduction 'SAINT v8.38A (Bruker, 2017)'
_computing_molecular_graphics 'Olex2 (Dolomanov et al., 2009)'
_computing_publication_material 'Olex2 (Dolomanov et al., 2009)'
_computing_structure_refinement 'ShelXL (Sheldrick, 2015)'
_computing_structure_solution 'ShelXT (Sheldrick, 2015)'
_diffrn_ambient_temperature 100.0
_diffrn_detector 'Bruker APEX-II CCD'
_diffrn_detector_area_resol_mean 7.9
_diffrn_detector_type 'CCD Area Detector'
_diffrn_measured_fraction_theta_full 0.998
_diffrn_measured_fraction_theta_max 0.998
_diffrn_measurement_device 'Kappa Four-Circle Diffractometer'
_diffrn_measurement_device_type 'Nonius Kappa APEX II'
_diffrn_measurement_method '\w and \f scans'
_diffrn_radiation_monochromator graphite
_diffrn_radiation_probe x-ray
_diffrn_radiation_type MoK\a
_diffrn_radiation_wavelength 0.71073
_diffrn_reflns_av_R_equivalents 0.1535
_diffrn_reflns_av_unetI/netI 0.0650
_diffrn_reflns_Laue_measured_fraction_full 0.998
_diffrn_reflns_Laue_measured_fraction_max 0.998
_diffrn_reflns_limit_h_max 22
_diffrn_reflns_limit_h_min -16
_diffrn_reflns_limit_k_max 23
_diffrn_reflns_limit_k_min -23
_diffrn_reflns_limit_l_max 58
_diffrn_reflns_limit_l_min -58
_diffrn_reflns_number 319126
_diffrn_reflns_point_group_measured_fraction_full 0.997
_diffrn_reflns_point_group_measured_fraction_max 0.997
_diffrn_reflns_theta_full 23.291
_diffrn_reflns_theta_max 23.291
_diffrn_reflns_theta_min 1.032
_diffrn_source 'sealed tube'
_diffrn_source_type fine-focus
_diffrn_standards_number 0
_exptl_absorpt_coefficient_mu 2.039
_exptl_absorpt_correction_T_max 0.0243
_exptl_absorpt_correction_T_min 0.0078
_exptl_absorpt_correction_type multi-scan
_exptl_absorpt_process_details
'SADABS-2016/2 (Bruker,2016/2) was used for absorption correction. wR2(int) was 0.0910 before and 0.0759 after correction. The Ratio of minimum to maximum transmission is 0.3210. The \l/2 correction factor is Not present.'
_exptl_crystal_colour 'Dark Green'
_exptl_crystal_colour_modifier dark
_exptl_crystal_colour_primary green
_exptl_crystal_density_diffrn 1.433
_exptl_crystal_description Block
_exptl_crystal_F_000 10624
_exptl_crystal_size_max 0.157
_exptl_crystal_size_mid 0.146
_exptl_crystal_size_min 0.092
_refine_diff_density_max 1.797
_refine_diff_density_min -0.525
_refine_diff_density_rms 0.118
_refine_ls_abs_structure_details
;
 Flack x determined using 4481 quotients [(I+)-(I-)]/[(I+)+(I-)]
 (Parsons, Flack and Wagner, Acta Cryst. B69 (2013) 249-259).
;
_refine_ls_abs_structure_Flack 0.006(5)
_refine_ls_extinction_method none
_refine_ls_goodness_of_fit_ref 1.078
_refine_ls_hydrogen_treatment constr
_refine_ls_matrix_type full
_refine_ls_number_parameters 1369
_refine_ls_number_reflns 17222
_refine_ls_number_restraints 0
_refine_ls_restrained_S_all 1.078
_refine_ls_R_factor_all 0.0982
_refine_ls_R_factor_gt 0.0693
_refine_ls_shift/su_max 0.001
_refine_ls_shift/su_mean 0.000
_refine_ls_structure_factor_coef Fsqd
_refine_ls_weighting_details 'w=1/[\s^2^(Fo^2^)+(0.0654P)^2^+81.9447P] where P=(Fo^2^+2Fc^2^)/3'
_refine_ls_weighting_scheme calc
_refine_ls_wR_factor_gt 0.1500
_refine_ls_wR_factor_ref 0.1638
_reflns_Friedel_coverage 0.789
_reflns_Friedel_fraction_full 0.996
_reflns_Friedel_fraction_max 0.996
_reflns_number_gt 13008
_reflns_number_total 17222
_reflns_threshold_expression 'I > 2\s(I)'
_cod_data_source_file d2dt01484j2.cif
_cod_data_source_block RBabu_MP-05-066
_cod_depositor_comments
;
The following automatic conversions were performed:

data item '_diffrn_radiation_probe' value 'X-ray' was changed to
'x-ray' in accordance with the
/home/data/users/saulius/crontab/automatic-downloads/rss-feeds/RSC/lib/dictionaries/cif_core.dic
dictionary named 'cif_core.dic' version 2.4.2 last updated on
2011-04-26.

data item '_exptl_crystal_colour_modifier' value 'Dark' was changed
to 'dark' in accordance with the
/home/data/users/saulius/crontab/automatic-downloads/rss-feeds/RSC/lib/dictionaries/cif_core.dic
dictionary named 'cif_core.dic' version 2.4.2 last updated on
2011-04-26.

data item '_exptl_crystal_colour_primary' value 'Green' was changed
to 'green' in accordance with the
/home/data/users/saulius/crontab/automatic-downloads/rss-feeds/RSC/lib/dictionaries/cif_core.dic
dictionary named 'cif_core.dic' version 2.4.2 last updated on
2011-04-26.

Automatic conversion script
Id: cif_fix_values 7556 2019-12-06 15:28:31Z antanas 
;
_cod_original_cell_volume 23925(2)
_cod_database_code 7710554
_shelx_shelxl_version_number 2018/3
_shelx_space_group_comment
;
The symmetry employed for this shelxl refinement is uniquely defined
by the following loop, which should always be used as a source of
symmetry information in preference to the above space-group names.
They are only intended as comments.
;
_shelx_estimated_absorpt_t_max 0.835
_shelx_estimated_absorpt_t_min 0.740
_olex2_refinement_description
;
1. Fixed Uiso
 At 1.2 times of:
  All C(H) groups, All C(H,H) groups
2.a Ternary CH refined with riding coordinates:
 C3(H3), C6(H6), C19(H19), C22(H22), C37(H37), C40(H40), C53(H53), C56(H56),
 C3'(H3'), C6'(H6'), C19'(H19'), C22'(H22'), C37'(H37'), C40'(H40'), C53'(H53'),
  C56'(H56')
2.b Secondary CH2 refined with riding coordinates:
 C1(H1A,H1B), C2(H2A,H2B), C4(H4A,H4B), C5(H5A,H5B), C20(H20A,H20B), C21(H21A,
 H21B), C35(H35A,H35B), C36(H36A,H36B), C38(H38A,H38B), C39(H39A,H39B),
 C54(H54A,H54B), C55(H55A,H55B), C1'(H1'A,H1'B), C2'(H2'A,H2'B), C4'(H4'A,H4'B),
  C5'(H5'A,H5'B), C20'(H20C,H20D), C21'(H21C,H21D), C35'(H35C,H35D), C36'(H36C,
 H36D), C38'(H38C,H38D), C39'(H39C,H39D), C54'(H54C,H54D), C55'(H55C,H55D)
2.c Aromatic/amide H refined with riding coordinates:
 C8(H8), C9(H9), C10(H10), C11(H11), C12(H12), C14(H14), C15(H15), C16(H16),
 C17(H17), C18(H18), C24(H24), C25(H25), C26(H26), C27(H27), C28(H28), C30(H30),
  C31(H31), C32(H32), C33(H33), C34(H34), C42(H42), C43(H43), C44(H44),
 C45(H45), C46(H46), C48(H48), C49(H49), C50(H50), C51(H51), C52(H52), C58(H58),
  C59(H59), C60(H60), C61(H61), C62(H62), C64(H64), C65(H65), C66(H66),
 C67(H67), C68(H68), C8'(H8'), C9'(H9'), C10'(H10'), C11'(H11'), C12'(H12'),
 C14'(H14'), C15'(H15'), C16'(H16'), C17'(H17'), C18'(H18'), C24'(H24'),
 C25'(H25'), C26'(H26'), C27'(H27'), C28'(H28'), C30'(H30'), C31'(H31'),
 C32'(H32'), C33'(H33'), C34'(H34'), C42'(H42'), C43'(H43'), C44'(H44'),
 C45'(H45'), C46'(H46'), C48'(H48'), C49'(H49'), C50'(H50'), C51'(H51'),
 C52'(H52'), C58'(H58'), C59'(H59'), C60'(H60'), C61'(H61'), C62'(H62'),
 C64'(H64'), C65'(H65'), C66'(H66'), C67'(H67'), C68'(H68')
;
_olex2_submission_special_instructions 'No special instructions were received'

loop_
_space_group_symop_operation_xyz
'x, y, z'
'-x, -y, z+1/2'
'-y+1/2, x+1/2, z+3/4'
'y+1/2, -x+1/2, z+1/4'
'-x+1/2, y+1/2, -z+3/4'
'x+1/2, -y+1/2, -z+1/4'
'y, x, -z'
'-y, -x, -z+1/2'

loop_
_atom_site_label
_atom_site_type_symbol
_atom_site_fract_x
_atom_site_fract_y
_atom_site_fract_z
_atom_site_U_iso_or_equiv
_atom_site_adp_type
_atom_site_occupancy
_atom_site_site_symmetry_order
_atom_site_calc_flag
_atom_site_refinement_flags_posn
_atom_site_refinement_flags_adp
_atom_site_refinement_flags_occupancy
_atom_site_disorder_assembly
_atom_site_disorder_group
Br1 Br 0.49964(7) -0.06684(6) 0.59976(2) 0.0424(4) Uani 1 1 d . . . . .
Br2 Br 0.50284(7) 0.11600(6) 0.59978(2) 0.0434(4) Uani 1 1 d . . . . .
Co1 Co 0.47413(9) 0.02420(9) 0.62548(3) 0.0413(5) Uani 1 1 d . . . . .
Co2 Co 0.52609(9) 0.02373(9) 0.57370(3) 0.0374(4) Uani 1 1 d . . . . .
P1 P 0.50907(18) 0.00581(17) 0.66425(6) 0.0425(9) Uani 1 1 d . . . . .
P2 P 0.37939(19) 0.03981(18) 0.64152(7) 0.0428(9) Uani 1 1 d . . . . .
P3 P 0.62028(18) 0.03792(18) 0.55697(6) 0.0394(9) Uani 1 1 d . . . . .
P4 P 0.48854(18) 0.00461(17) 0.53513(6) 0.0393(9) Uani 1 1 d . . . . .
C1 C 0.4460(7) 0.0263(7) 0.6867(2) 0.047(4) Uani 1 1 d . . . . .
H1A H 0.450408 0.000320 0.702179 0.056 Uiso 1 1 calc R . . . .
H1B H 0.450199 0.070942 0.691689 0.056 Uiso 1 1 calc R . . . .
C2 C 0.3805(7) 0.0155(7) 0.6752(2) 0.047(4) Uani 1 1 d . . . . .
H2A H 0.348889 0.040029 0.684774 0.056 Uiso 1 1 calc R . . . .
H2B H 0.369293 -0.029556 0.676536 0.056 Uiso 1 1 calc R . . . .
C3 C 0.5306(6) -0.0784(6) 0.6705(3) 0.042(4) Uani 1 1 d . . . . .
H3 H 0.546216 -0.095637 0.654080 0.050 Uiso 1 1 calc R . . . .
C4 C 0.5886(8) -0.0762(8) 0.6884(3) 0.058(4) Uani 1 1 d . . . . .
H4A H 0.574685 -0.075320 0.706313 0.069 Uiso 1 1 calc R . . . .
H4B H 0.615222 -0.113800 0.685867 0.069 Uiso 1 1 calc R . . . .
C5 C 0.6249(7) -0.0177(7) 0.6823(3) 0.053(4) Uani 1 1 d . . . . .
H5A H 0.647037 -0.022970 0.665943 0.063 Uiso 1 1 calc R . . . .
H5B H 0.656737 -0.009709 0.695563 0.063 Uiso 1 1 calc R . . . .
C6 C 0.5795(8) 0.0380(8) 0.6807(3) 0.059(5) Uani 1 1 d . . . . .
H6 H 0.566095 0.047183 0.698397 0.071 Uiso 1 1 calc R . . . .
C7 C 0.4788(8) -0.1195(7) 0.6784(3) 0.051(4) Uani 1 1 d . . . . .
C8 C 0.4735(8) -0.1457(6) 0.7029(3) 0.052(4) Uani 1 1 d . . . . .
H8 H 0.504859 -0.137101 0.715203 0.062 Uiso 1 1 calc R . . . .
C9 C 0.4230(10) -0.1837(7) 0.7090(3) 0.067(5) Uani 1 1 d . . . . .
H9 H 0.420018 -0.199720 0.725763 0.080 Uiso 1 1 calc R . . . .
C10 C 0.3775(8) -0.1991(7) 0.6921(3) 0.055(4) Uani 1 1 d . . . . .
H10 H 0.344276 -0.226712 0.696583 0.066 Uiso 1 1 calc R . . . .
C11 C 0.3807(7) -0.1734(7) 0.6680(3) 0.050(4) Uani 1 1 d . . . . .
H11 H 0.348489 -0.182004 0.656044 0.060 Uiso 1 1 calc R . . . .
C12 C 0.4308(7) -0.1353(7) 0.6613(3) 0.046(4) Uani 1 1 d . . . . .
H12 H 0.432871 -0.119308 0.644519 0.056 Uiso 1 1 calc R . . . .
C13 C 0.6065(7) 0.0976(7) 0.6705(3) 0.045(4) Uani 1 1 d . . . . .
C14 C 0.6107(8) 0.1518(8) 0.6857(3) 0.055(4) Uani 1 1 d . . . . .
H14 H 0.594123 0.151273 0.702422 0.066 Uiso 1 1 calc R . . . .
C15 C 0.6384(8) 0.2051(8) 0.6766(3) 0.054(4) Uani 1 1 d . . . . .
H15 H 0.642644 0.240540 0.687397 0.065 Uiso 1 1 calc R . . . .
C16 C 0.6603(8) 0.2085(8) 0.6521(3) 0.059(4) Uani 1 1 d . . . . .
H16 H 0.678306 0.246432 0.645919 0.071 Uiso 1 1 calc R . . . .
C17 C 0.6558(7) 0.1558(7) 0.6364(3) 0.044(4) Uani 1 1 d . . . . .
H17 H 0.670436 0.157610 0.619414 0.053 Uiso 1 1 calc R . . . .
C18 C 0.6300(7) 0.1015(8) 0.6458(3) 0.052(4) Uani 1 1 d . . . . .
H18 H 0.627942 0.065505 0.635171 0.062 Uiso 1 1 calc R . . . .
C19 C 0.3004(7) 0.0098(7) 0.6316(3) 0.046(4) Uani 1 1 d . . . . .
H19 H 0.276102 0.002277 0.647519 0.056 Uiso 1 1 calc R . . . .
C20 C 0.2690(8) 0.0658(7) 0.6184(3) 0.058(5) Uani 1 1 d . . . . .
H20A H 0.286463 0.071413 0.601190 0.070 Uiso 1 1 calc R . . . .
H20B H 0.223098 0.058963 0.617004 0.070 Uiso 1 1 calc R . . . .
C21 C 0.2826(8) 0.1228(7) 0.6344(3) 0.057(5) Uani 1 1 d . . . . .
H21A H 0.258115 0.120805 0.650364 0.068 Uiso 1 1 calc R . . . .
H21B H 0.270560 0.161522 0.625271 0.068 Uiso 1 1 calc R . . . .
C22 C 0.3523(8) 0.1234(7) 0.6402(3) 0.051(4) Uani 1 1 d . . . . .
H22 H 0.372967 0.141985 0.624954 0.062 Uiso 1 1 calc R . . . .
C23 C 0.2986(7) -0.0510(8) 0.6170(3) 0.050(4) Uani 1 1 d . . . . .
C24 C 0.2665(8) -0.1015(7) 0.6256(3) 0.054(4) Uani 1 1 d . . . . .
H24 H 0.245761 -0.098206 0.641495 0.065 Uiso 1 1 calc R . . . .
C25 C 0.2622(8) -0.1574(8) 0.6126(3) 0.062(5) Uani 1 1 d . . . . .
H25 H 0.239818 -0.192151 0.619358 0.075 Uiso 1 1 calc R . . . .
C26 C 0.2922(8) -0.1614(9) 0.5889(3) 0.066(5) Uani 1 1 d . . . . .
H26 H 0.290078 -0.199124 0.579355 0.079 Uiso 1 1 calc R . . . .
C27 C 0.3237(8) -0.1117(9) 0.5800(3) 0.066(5) Uani 1 1 d . . . . .
H27 H 0.342703 -0.114392 0.563745 0.080 Uiso 1 1 calc R . . . .
C28 C 0.3292(7) -0.0567(8) 0.5936(3) 0.055(4) Uani 1 1 d . . . . .
H28 H 0.353684 -0.022883 0.587248 0.067 Uiso 1 1 calc R . . . .
C29 C 0.3754(8) 0.1618(7) 0.6625(3) 0.053(4) Uani 1 1 d . . . . .
C30 C 0.3385(9) 0.1708(8) 0.6848(3) 0.064(5) Uani 1 1 d . . . . .
H30 H 0.297491 0.153249 0.685830 0.077 Uiso 1 1 calc R . . . .
C31 C 0.3620(12) 0.2045(9) 0.7045(4) 0.083(6) Uani 1 1 d . . . . .
H31 H 0.336710 0.210800 0.719140 0.100 Uiso 1 1 calc R . . . .
C32 C 0.4219(13) 0.2298(10) 0.7038(4) 0.090(7) Uani 1 1 d . . . . .
H32 H 0.437375 0.253915 0.717586 0.108 Uiso 1 1 calc R . . . .
C33 C 0.4588(11) 0.2195(8) 0.6828(4) 0.083(6) Uani 1 1 d . . . . .
H33 H 0.500464 0.235394 0.682279 0.100 Uiso 1 1 calc R . . . .
C34 C 0.4352(9) 0.1861(7) 0.6626(3) 0.054(4) Uani 1 1 d . . . . .
H34 H 0.461167 0.179740 0.648186 0.065 Uiso 1 1 calc R . . . .
C35 C 0.6175(6) 0.0072(7) 0.5240(2) 0.041(3) Uani 1 1 d . . . . .
H35A H 0.650374 0.027795 0.513733 0.049 Uiso 1 1 calc R . . . .
H35B H 0.625779 -0.038626 0.524118 0.049 Uiso 1 1 calc R . . . .
C36 C 0.5528(6) 0.0199(7) 0.5125(2) 0.044(3) Uani 1 1 d . . . . .
H36A H 0.547079 -0.007126 0.497392 0.052 Uiso 1 1 calc R . . . .
H36B H 0.550688 0.064277 0.506851 0.052 Uiso 1 1 calc R . . . .
C37 C 0.6983(6) 0.0103(7) 0.5690(3) 0.043(4) Uani 1 1 d . . . . .
H37 H 0.719227 -0.010833 0.554310 0.052 Uiso 1 1 calc R . . . .
C38 C 0.7377(7) 0.0678(7) 0.5747(3) 0.050(4) Uani 1 1 d . . . . .
H38A H 0.783100 0.057470 0.574239 0.060 Uiso 1 1 calc R . . . .
H38B H 0.727318 0.084984 0.591594 0.060 Uiso 1 1 calc R . . . .
C39 C 0.7210(7) 0.1154(7) 0.5538(3) 0.048(4) Uani 1 1 d . . . . .
H39A H 0.740322 0.156776 0.557446 0.057 Uiso 1 1 calc R . . . .
H39B H 0.736553 0.100485 0.537200 0.057 Uiso 1 1 calc R . . . .
C40 C 0.6502(6) 0.1207(7) 0.5536(3) 0.040(4) Uani 1 1 d . . . . .
H40 H 0.638359 0.143021 0.569505 0.048 Uiso 1 1 calc R . . . .
C41 C 0.6942(7) -0.0397(7) 0.5898(3) 0.045(4) Uani 1 1 d . . . . .
C42 C 0.7260(8) -0.0306(8) 0.6128(3) 0.058(5) Uani 1 1 d . . . . .
H42 H 0.748761 0.007003 0.615924 0.070 Uiso 1 1 calc R . . . .
C43 C 0.7234(9) -0.0779(10) 0.6311(3) 0.072(6) Uani 1 1 d . . . . .
H43 H 0.744802 -0.072553 0.646668 0.086 Uiso 1 1 calc R . . . .
C44 C 0.6908(9) -0.1309(9) 0.6267(4) 0.068(5) Uani 1 1 d . . . . .
H44 H 0.690065 -0.162710 0.639352 0.082 Uiso 1 1 calc R . . . .
C45 C 0.6584(8) -0.1403(8) 0.6044(3) 0.066(5) Uani 1 1 d . . . . .
H45 H 0.635200 -0.177837 0.601623 0.079 Uiso 1 1 calc R . . . .
C46 C 0.6606(7) -0.0945(8) 0.5866(3) 0.056(4) Uani 1 1 d . . . . .
H46 H 0.638044 -0.100524 0.571306 0.068 Uiso 1 1 calc R . . . .
C47 C 0.6208(7) 0.1584(7) 0.5319(3) 0.043(4) Uani 1 1 d . . . . .
C48 C 0.6528(7) 0.1676(8) 0.5090(3) 0.051(4) Uani 1 1 d . . . . .
H48 H 0.694109 0.151568 0.506694 0.061 Uiso 1 1 calc R . . . .
C49 C 0.6228(9) 0.2008(7) 0.4899(3) 0.056(4) Uani 1 1 d . . . . .
H49 H 0.644120 0.206605 0.474266 0.067 Uiso 1 1 calc R . . . .
C50 C 0.5639(8) 0.2252(7) 0.4926(3) 0.052(4) Uani 1 1 d . . . . .
H50 H 0.545797 0.249158 0.479315 0.062 Uiso 1 1 calc R . . . .
C51 C 0.5299(8) 0.2151(7) 0.5152(3) 0.052(4) Uani 1 1 d . . . . .
H51 H 0.488279 0.230389 0.517123 0.062 Uiso 1 1 calc R . . . .
C52 C 0.5600(6) 0.1815(7) 0.5346(3) 0.040(4) Uani 1 1 d . . . . .
H52 H 0.538120 0.174350 0.550055 0.048 Uiso 1 1 calc R . . . .
C53 C 0.4623(7) -0.0795(7) 0.5294(2) 0.043(4) Uani 1 1 d . . . . .
H53 H 0.444739 -0.094503 0.545843 0.052 Uiso 1 1 calc R . . . .
C54 C 0.4062(7) -0.0756(7) 0.5112(3) 0.052(4) Uani 1 1 d . . . . .
H54A H 0.421005 -0.076054 0.493470 0.062 Uiso 1 1 calc R . . . .
H54B H 0.377869 -0.111980 0.513814 0.062 Uiso 1 1 calc R . . . .
C55 C 0.3719(7) -0.0147(7) 0.5169(3) 0.053(4) Uani 1 1 d . . . . .
H55A H 0.349990 -0.017830 0.533331 0.064 Uiso 1 1 calc R . . . .
H55B H 0.340067 -0.006463 0.503583 0.064 Uiso 1 1 calc R . . . .
C56 C 0.4197(6) 0.0388(7) 0.5176(3) 0.042(4) Uani 1 1 d . . . . .
H56 H 0.433866 0.045746 0.499760 0.050 Uiso 1 1 calc R . . . .
C57 C 0.5137(7) -0.1244(6) 0.5228(2) 0.039(3) Uani 1 1 d . . . . .
C58 C 0.5421(8) -0.1593(7) 0.5423(3) 0.050(4) Uani 1 1 d . . . . .
H58 H 0.529625 -0.152932 0.559404 0.060 Uiso 1 1 calc R . . . .
C59 C 0.5874(8) -0.2023(7) 0.5367(3) 0.051(4) Uani 1 1 d . . . . .
H59 H 0.605653 -0.226674 0.549881 0.061 Uiso 1 1 calc R . . . .
C60 C 0.6077(8) -0.2110(7) 0.5115(3) 0.055(4) Uani 1 1 d . . . . .
H60 H 0.640683 -0.239658 0.507686 0.066 Uiso 1 1 calc R . . . .
C61 C 0.5791(8) -0.1775(7) 0.4926(3) 0.050(4) Uani 1 1 d . . . . .
H61 H 0.592155 -0.183495 0.475610 0.060 Uiso 1 1 calc R . . . .
C62 C 0.5324(8) -0.1360(7) 0.4977(3) 0.049(4) Uani 1 1 d . . . . .
H62 H 0.512059 -0.114610 0.484212 0.058 Uiso 1 1 calc R . . . .
C63 C 0.3934(7) 0.0998(7) 0.5266(3) 0.048(4) Uani 1 1 d . . . . .
C64 C 0.3833(8) 0.1131(8) 0.5520(3) 0.056(4) Uani 1 1 d . . . . .
H64 H 0.395238 0.082898 0.564355 0.067 Uiso 1 1 calc R . . . .
C65 C 0.3565(9) 0.1686(9) 0.5600(3) 0.070(6) Uani 1 1 d . . . . .
H65 H 0.352795 0.177181 0.577564 0.083 Uiso 1 1 calc R . . . .
C66 C 0.3353(8) 0.2115(8) 0.5427(3) 0.063(5) Uani 1 1 d . . . . .
H66 H 0.315818 0.249253 0.548197 0.075 Uiso 1 1 calc R . . . .
C67 C 0.3425(8) 0.1996(8) 0.5173(3) 0.053(4) Uani 1 1 d . . . . .
H67 H 0.327019 0.228693 0.505202 0.063 Uiso 1 1 calc R . . . .
C68 C 0.3720(7) 0.1456(8) 0.5095(3) 0.051(4) Uani 1 1 d . . . . .
H68 H 0.378121 0.138943 0.491869 0.062 Uiso 1 1 calc R . . . .
Br1' Br 0.50900(7) 0.42381(6) 0.37526(3) 0.0453(4) Uani 1 1 d . . . . .
Br2' Br 0.51942(7) 0.60581(6) 0.37559(3) 0.0409(3) Uani 1 1 d . . . . .
Co1' Co 0.48863(8) 0.51567(8) 0.40124(3) 0.0380(4) Uani 1 1 d . . . . .
Co2' Co 0.54431(8) 0.51301(9) 0.34965(3) 0.0409(5) Uani 1 1 d . . . . .
P1' P 0.52225(17) 0.50154(17) 0.44048(6) 0.0387(8) Uani 1 1 d . . . . .
P2' P 0.39285(17) 0.53182(18) 0.41644(7) 0.0390(9) Uani 1 1 d . . . . .
P3' P 0.64114(18) 0.5265(2) 0.33486(7) 0.0473(10) Uani 1 1 d . . . . .
P4' P 0.5139(2) 0.4894(2) 0.31061(7) 0.0518(10) Uani 1 1 d . . . . .
C1' C 0.4563(6) 0.5204(6) 0.4622(2) 0.033(3) Uani 1 1 d . . . . .
H1'A H 0.460952 0.496019 0.478037 0.039 Uiso 1 1 calc R . . . .
H1'B H 0.457456 0.565645 0.466537 0.039 Uiso 1 1 calc R . . . .
C2' C 0.3920(6) 0.5043(7) 0.4496(2) 0.044(4) Uani 1 1 d . . . . .
H2'A H 0.357500 0.525134 0.458981 0.052 Uiso 1 1 calc R . . . .
H2'B H 0.384877 0.458363 0.450137 0.052 Uiso 1 1 calc R . . . .
C3' C 0.5477(7) 0.4189(7) 0.4484(2) 0.046(4) Uani 1 1 d . . . . .
H3' H 0.572318 0.403869 0.433467 0.055 Uiso 1 1 calc R . . . .
C4' C 0.5958(7) 0.4261(7) 0.4701(3) 0.049(4) Uani 1 1 d . . . . .
H4'A H 0.573644 0.430850 0.486472 0.058 Uiso 1 1 calc R . . . .
H4'B H 0.623018 0.388443 0.471059 0.058 Uiso 1 1 calc R . . . .
C5' C 0.6348(7) 0.4836(7) 0.4647(3) 0.054(4) Uani 1 1 d . . . . .
H5'A H 0.662741 0.475926 0.450081 0.064 Uiso 1 1 calc R . . . .
H5'B H 0.661126 0.494090 0.479570 0.064 Uiso 1 1 calc R . . . .
C6' C 0.5897(7) 0.5375(7) 0.4589(3) 0.046(4) Uani 1 1 d . . . . .
H6' H 0.571684 0.550822 0.475581 0.056 Uiso 1 1 calc R . . . .
C7' C 0.4971(7) 0.3718(6) 0.4522(3) 0.044(4) Uani 1 1 d . . . . .
C8' C 0.4674(7) 0.3633(7) 0.4758(3) 0.048(4) Uani 1 1 d . . . . .
H8' H 0.479944 0.388171 0.489820 0.057 Uiso 1 1 calc R . . . .
C9' C 0.4199(8) 0.3190(7) 0.4787(3) 0.050(4) Uani 1 1 d . . . . .
H9' H 0.399915 0.314450 0.494673 0.061 Uiso 1 1 calc R . . . .
C10' C 0.4014(8) 0.2816(8) 0.4588(3) 0.059(5) Uani 1 1 d . . . . .
H10' H 0.368909 0.251386 0.460835 0.071 Uiso 1 1 calc R . . . .
C11' C 0.4313(9) 0.2888(8) 0.4356(3) 0.070(5) Uani 1 1 d . . . . .
H11' H 0.419724 0.262674 0.421831 0.084 Uiso 1 1 calc R . . . .
C12' C 0.4775(9) 0.3334(8) 0.4323(3) 0.068(5) Uani 1 1 d . . . . .
H12' H 0.496408 0.338089 0.416189 0.081 Uiso 1 1 calc R . . . .
C13' C 0.6194(6) 0.5951(7) 0.4478(3) 0.038(3) Uani 1 1 d . . . . .
C14' C 0.6287(7) 0.6497(7) 0.4611(3) 0.047(4) Uani 1 1 d . . . . .
H14' H 0.611931 0.652268 0.477680 0.056 Uiso 1 1 calc R . . . .
C15' C 0.6604(7) 0.7007(7) 0.4519(3) 0.044(4) Uani 1 1 d . . . . .
H15' H 0.665355 0.737652 0.461806 0.053 Uiso 1 1 calc R . . . .
C16' C 0.6853(7) 0.6967(8) 0.4276(3) 0.047(4) Uani 1 1 d . . . . .
H16' H 0.708501 0.730989 0.420856 0.057 Uiso 1 1 calc R . . . .
C17' C 0.6764(6) 0.6430(7) 0.4133(3) 0.042(4) Uani 1 1 d . . . . .
H17' H 0.692412 0.640818 0.396550 0.050 Uiso 1 1 calc R . . . .
C18' C 0.6448(7) 0.5935(8) 0.4232(3) 0.049(4) Uani 1 1 d . . . . .
H18' H 0.639571 0.556710 0.413272 0.059 Uiso 1 1 calc R . . . .
C19' C 0.3148(6) 0.5013(7) 0.4045(3) 0.044(4) Uani 1 1 d . . . . .
H19' H 0.288345 0.493819 0.419846 0.053 Uiso 1 1 calc R . . . .
C20' C 0.2867(7) 0.5584(7) 0.3913(3) 0.052(4) Uani 1 1 d . . . . .
H20C H 0.308459 0.566320 0.375026 0.063 Uiso 1 1 calc R . . . .
H20D H 0.241427 0.551573 0.387801 0.063 Uiso 1 1 calc R . . . .
C21' C 0.2955(7) 0.6126(7) 0.4089(3) 0.052(4) Uani 1 1 d . . . . .
H21C H 0.270086 0.606481 0.424378 0.062 Uiso 1 1 calc R . . . .
H21D H 0.281971 0.652183 0.400655 0.062 Uiso 1 1 calc R . . . .
C22' C 0.3646(6) 0.6158(7) 0.4155(3) 0.043(4) Uani 1 1 d . . . . .
H22' H 0.385717 0.635453 0.400549 0.052 Uiso 1 1 calc R . . . .
C23' C 0.3181(7) 0.4401(7) 0.3909(3) 0.044(4) Uani 1 1 d . . . . .
C24' C 0.3059(11) 0.3845(8) 0.4030(3) 0.089(7) Uani 1 1 d . . . . .
H24' H 0.295171 0.385634 0.420392 0.107 Uiso 1 1 calc R . . . .
C25' C 0.3084(11) 0.3265(9) 0.3910(4) 0.099(8) Uani 1 1 d . . . . .
H25' H 0.301567 0.288917 0.400301 0.119 Uiso 1 1 calc R . . . .
C26' C 0.3208(8) 0.3242(8) 0.3656(3) 0.056(4) Uani 1 1 d . . . . .
H26' H 0.321156 0.285130 0.356900 0.067 Uiso 1 1 calc R . . . .
C27' C 0.3325(8) 0.3781(8) 0.3530(3) 0.061(5) Uani 1 1 d . . . . .
H27' H 0.340632 0.376762 0.335393 0.074 Uiso 1 1 calc R . . . .
C28' C 0.3327(9) 0.4357(9) 0.3655(3) 0.067(5) Uani 1 1 d . . . . .
H28' H 0.343168 0.472687 0.356406 0.080 Uiso 1 1 calc R . . . .
C29' C 0.3845(7) 0.6545(6) 0.4384(3) 0.043(4) Uani 1 1 d . . . . .
C30' C 0.3452(7) 0.6656(7) 0.4590(3) 0.045(4) Uani 1 1 d . . . . .
H30' H 0.303929 0.648460 0.459079 0.054 Uiso 1 1 calc R . . . .
C31' C 0.3651(8) 0.7009(7) 0.4795(3) 0.053(4) Uani 1 1 d . . . . .
H31' H 0.338044 0.707741 0.493496 0.064 Uiso 1 1 calc R . . . .
C32' C 0.4247(8) 0.7261(7) 0.4792(3) 0.051(4) Uani 1 1 d . . . . .
H32' H 0.438310 0.751055 0.493082 0.061 Uiso 1 1 calc R . . . .
C33' C 0.4642(8) 0.7160(7) 0.4596(3) 0.053(4) Uani 1 1 d . . . . .
H33' H 0.505412 0.733316 0.459825 0.063 Uiso 1 1 calc R . . . .
C34' C 0.4445(7) 0.6807(7) 0.4393(3) 0.044(4) Uani 1 1 d . . . . .
H34' H 0.472549 0.673965 0.425598 0.052 Uiso 1 1 calc R . . . .
C35' C 0.6435(7) 0.4929(8) 0.3027(3) 0.059(5) Uani 1 1 d . . . . .
H35C H 0.678091 0.512670 0.293042 0.071 Uiso 1 1 calc R . . . .
H35D H 0.651963 0.447252 0.303793 0.071 Uiso 1 1 calc R . . . .
C36' C 0.5803(8) 0.5041(8) 0.2889(3) 0.068(5) Uani 1 1 d . . . . .
H36C H 0.577254 0.475620 0.274114 0.081 Uiso 1 1 calc R . . . .
H36D H 0.578456 0.547952 0.282640 0.081 Uiso 1 1 calc R . . . .
C37' C 0.7206(6) 0.5020(7) 0.3484(3) 0.052(4) Uani 1 1 d . . . . .
H37' H 0.742565 0.477527 0.334926 0.063 Uiso 1 1 calc R . . . .
C38' C 0.7573(8) 0.5633(8) 0.3518(3) 0.064(5) Uani 1 1 d . . . . .
H38C H 0.745569 0.583666 0.367922 0.077 Uiso 1 1 calc R . . . .
H38D H 0.802990 0.554623 0.352018 0.077 Uiso 1 1 calc R . . . .
C39' C 0.7415(7) 0.6050(8) 0.3302(3) 0.062(5) Uani 1 1 d . . . . .
H39C H 0.756908 0.586924 0.314115 0.074 Uiso 1 1 calc R . . . .
H39D H 0.760547 0.647075 0.332537 0.074 Uiso 1 1 calc R . . . .
C40' C 0.6688(7) 0.6094(7) 0.3302(3) 0.047(4) Uani 1 1 d . . . . .
H40' H 0.657316 0.632381 0.346047 0.057 Uiso 1 1 calc R . . . .
C41' C 0.7155(7) 0.4596(8) 0.3710(3) 0.053(4) Uani 1 1 d . . . . .
C42' C 0.7517(8) 0.4717(9) 0.3934(4) 0.071(5) Uani 1 1 d . . . . .
H42' H 0.779388 0.506711 0.394053 0.085 Uiso 1 1 calc R . . . .
C43' C 0.7460(9) 0.4320(10) 0.4143(4) 0.074(5) Uani 1 1 d . . . . .
H43' H 0.770050 0.440701 0.429043 0.089 Uiso 1 1 calc R . . . .
C44' C 0.7074(8) 0.3816(10) 0.4142(4) 0.072(5) Uani 1 1 d . . . . .
H44' H 0.704710 0.355414 0.428661 0.086 Uiso 1 1 calc R . . . .
C45' C 0.6725(8) 0.3684(9) 0.3933(4) 0.070(5) Uani 1 1 d . . . . .
H45' H 0.645346 0.332903 0.393004 0.084 Uiso 1 1 calc R . . . .
C46' C 0.6774(8) 0.4083(9) 0.3724(4) 0.068(5) Uani 1 1 d . . . . .
H46' H 0.652236 0.398831 0.358009 0.082 Uiso 1 1 calc R . . . .
C47' C 0.6378(10) 0.6448(8) 0.3091(3) 0.068(5) Uani 1 1 d . . . . .
C48' C 0.6682(13) 0.6501(9) 0.2846(4) 0.098(8) Uani 1 1 d . . . . .
H48' H 0.708159 0.631597 0.281601 0.117 Uiso 1 1 calc R . . . .
C49' C 0.6378(17) 0.6823(10) 0.2663(4) 0.116(11) Uani 1 1 d . . . . .
H49' H 0.657516 0.687138 0.250275 0.140 Uiso 1 1 calc R . . . .
C50' C 0.5776(17) 0.7089(11) 0.2701(4) 0.117(11) Uani 1 1 d . . . . .
H50' H 0.557656 0.730196 0.256442 0.141 Uiso 1 1 calc R . . . .
C51' C 0.5473(11) 0.7049(8) 0.2928(3) 0.079(6) Uani 1 1 d . . . . .
H51' H 0.507601 0.723996 0.295739 0.095 Uiso 1 1 calc R . . . .
C52' C 0.5793(9) 0.6704(8) 0.3116(4) 0.065(5) Uani 1 1 d . . . . .
H52' H 0.558447 0.664603 0.327295 0.078 Uiso 1 1 calc R . . . .
C53' C 0.4897(8) 0.4046(7) 0.3050(3) 0.056(4) Uani 1 1 d . . . . .
H53' H 0.469935 0.389558 0.321045 0.067 Uiso 1 1 calc R . . . .
C54' C 0.4365(9) 0.4082(9) 0.2851(3) 0.068(5) Uani 1 1 d . . . . .
H54C H 0.454538 0.409238 0.267877 0.082 Uiso 1 1 calc R . . . .
H54D H 0.409006 0.370760 0.286506 0.082 Uiso 1 1 calc R . . . .
C55' C 0.3996(10) 0.4658(10) 0.2898(3) 0.085(6) Uani 1 1 d . . . . .
H55C H 0.375062 0.462012 0.305646 0.102 Uiso 1 1 calc R . . . .
H55D H 0.370279 0.474015 0.275640 0.102 Uiso 1 1 calc R . . . .
C56' C 0.4481(9) 0.5182(10) 0.2919(3) 0.076(6) Uani 1 1 d . . . . .
H56' H 0.464689 0.525196 0.274478 0.091 Uiso 1 1 calc R . . . .
C57' C 0.5420(8) 0.3607(7) 0.2993(3) 0.049(4) Uani 1 1 d . . . . .
C58' C 0.5815(8) 0.3401(8) 0.3186(3) 0.056(4) Uani 1 1 d . . . . .
H58' H 0.572276 0.353084 0.335408 0.068 Uiso 1 1 calc R . . . .
C59' C 0.6321(9) 0.3029(8) 0.3149(3) 0.063(5) Uani 1 1 d . . . . .
H59' H 0.658118 0.291584 0.328750 0.076 Uiso 1 1 calc R . . . .
C60' C 0.6465(10) 0.2806(9) 0.2903(4) 0.074(5) Uani 1 1 d . . . . .
H60' H 0.680460 0.252458 0.287657 0.089 Uiso 1 1 calc R . . . .
C61' C 0.6112(11) 0.3002(10) 0.2712(4) 0.078(6) Uani 1 1 d . . . . .
H61' H 0.622331 0.287432 0.254530 0.094 Uiso 1 1 calc R . . . .
C62' C 0.5586(10) 0.3385(8) 0.2743(3) 0.065(5) Uani 1 1 d . . . . .
H62' H 0.533760 0.350042 0.260134 0.078 Uiso 1 1 calc R . . . .
C63' C 0.4202(8) 0.5817(8) 0.3006(3) 0.062(5) Uani 1 1 d . . . . .
C64' C 0.4008(7) 0.5894(8) 0.3252(3) 0.058(5) Uani 1 1 d . . . . .
H64' H 0.406742 0.555528 0.336606 0.070 Uiso 1 1 calc R . . . .
C65' C 0.3731(7) 0.6441(8) 0.3342(3) 0.058(4) Uani 1 1 d . . . . .
H65' H 0.362102 0.647592 0.351534 0.069 Uiso 1 1 calc R . . . .
C66' C 0.3618(8) 0.6930(9) 0.3179(3) 0.066(5) Uani 1 1 d . . . . .
H66' H 0.342294 0.730552 0.323606 0.080 Uiso 1 1 calc R . . . .
C67' C 0.3796(11) 0.6861(9) 0.2925(3) 0.085(7) Uani 1 1 d . . . . .
H67' H 0.371470 0.719067 0.280839 0.101 Uiso 1 1 calc R . . . .
C68' C 0.4093(10) 0.6311(9) 0.2842(3) 0.079(6) Uani 1 1 d . . . . .
H68' H 0.422129 0.627674 0.267029 0.095 Uiso 1 1 calc R . . . .

loop_
_atom_site_aniso_label
_atom_site_aniso_U_11
_atom_site_aniso_U_22
_atom_site_aniso_U_33
_atom_site_aniso_U_23
_atom_site_aniso_U_13
_atom_site_aniso_U_12
Br1 0.0547(9) 0.0427(8) 0.0298(7) 0.0028(6) 0.0053(7) 0.0026(7)
Br2 0.0592(10) 0.0401(8) 0.0310(7) 0.0011(6) 0.0080(7) 0.0012(7)
Co1 0.0528(12) 0.0459(11) 0.0251(9) 0.0025(9) 0.0042(9) 0.0075(9)
Co2 0.0437(11) 0.0416(11) 0.0270(9) -0.0002(8) 0.0018(8) 0.0017(9)
P1 0.055(2) 0.040(2) 0.0321(18) -0.0007(16) 0.0019(17) -0.0001(19)
P2 0.050(2) 0.045(2) 0.034(2) 0.0079(17) 0.0089(18) 0.0017(18)
P3 0.044(2) 0.046(2) 0.0272(19) -0.0044(17) -0.0004(16) -0.0010(18)
P4 0.047(2) 0.043(2) 0.0281(17) 0.0049(15) 0.0017(16) 0.0016(19)
C1 0.072(11) 0.044(9) 0.024(7) 0.006(7) 0.014(7) 0.009(8)
C2 0.054(9) 0.050(9) 0.038(8) 0.006(7) 0.013(7) 0.005(8)
C3 0.039(8) 0.046(9) 0.040(8) 0.016(7) 0.000(7) 0.010(7)
C4 0.069(12) 0.056(11) 0.048(10) 0.015(8) -0.002(9) 0.002(9)
C5 0.069(10) 0.042(9) 0.047(9) 0.001(8) -0.011(8) 0.003(8)
C6 0.080(12) 0.064(12) 0.034(9) 0.009(8) 0.001(8) 0.017(9)
C7 0.067(11) 0.049(9) 0.037(8) -0.002(7) 0.002(8) 0.002(9)
C8 0.086(12) 0.031(8) 0.038(8) 0.001(7) 0.008(9) -0.001(9)
C9 0.108(16) 0.038(10) 0.054(11) 0.004(9) 0.018(11) -0.004(10)
C10 0.057(11) 0.039(9) 0.068(12) -0.001(9) 0.019(10) 0.001(8)
C11 0.051(10) 0.043(9) 0.055(10) 0.008(8) 0.000(8) 0.012(8)
C12 0.052(10) 0.048(9) 0.039(9) 0.004(7) 0.004(8) 0.006(8)
C13 0.040(9) 0.053(10) 0.042(9) 0.007(8) -0.006(7) -0.005(7)
C14 0.069(12) 0.059(11) 0.037(9) 0.002(8) 0.002(8) 0.001(9)
C15 0.075(12) 0.050(10) 0.038(9) -0.007(8) -0.011(9) 0.002(9)
C16 0.073(12) 0.046(10) 0.058(11) 0.001(9) 0.006(9) -0.012(8)
C17 0.055(10) 0.043(9) 0.035(8) 0.012(7) -0.002(7) -0.003(7)
C18 0.056(10) 0.071(12) 0.028(8) -0.004(8) -0.008(7) 0.005(9)
C19 0.059(9) 0.041(9) 0.039(8) 0.013(7) 0.015(7) -0.003(8)
C20 0.058(11) 0.040(9) 0.077(12) 0.017(9) -0.010(9) 0.006(8)
C21 0.068(12) 0.055(11) 0.049(10) 0.015(8) 0.016(9) 0.025(9)
C22 0.075(12) 0.042(9) 0.037(9) 0.009(7) 0.019(8) 0.017(8)
C23 0.035(9) 0.058(11) 0.056(11) 0.016(9) -0.013(8) -0.001(8)
C24 0.071(12) 0.048(10) 0.044(10) 0.013(9) 0.006(9) 0.004(8)
C25 0.060(11) 0.057(12) 0.070(12) 0.009(10) -0.005(9) 0.005(9)
C26 0.061(12) 0.076(13) 0.061(12) -0.004(10) -0.001(9) 0.009(10)
C27 0.063(12) 0.076(14) 0.060(12) -0.012(11) 0.007(9) -0.007(10)
C28 0.039(9) 0.072(12) 0.056(11) 0.014(9) -0.005(8) -0.008(8)
C29 0.068(12) 0.039(9) 0.052(10) 0.002(8) 0.021(9) 0.008(8)
C30 0.082(13) 0.047(11) 0.064(12) -0.003(9) 0.033(10) 0.007(9)
C31 0.13(2) 0.065(13) 0.058(13) -0.010(11) 0.022(13) 0.005(13)
C32 0.15(2) 0.068(14) 0.056(13) -0.023(11) -0.019(14) 0.014(15)
C33 0.117(18) 0.052(12) 0.081(15) -0.016(11) 0.009(13) 0.018(11)
C34 0.084(14) 0.032(9) 0.047(10) -0.001(8) 0.004(9) 0.014(9)
C35 0.054(9) 0.038(9) 0.032(7) 0.001(7) 0.007(6) -0.002(7)
C36 0.062(10) 0.037(8) 0.031(7) -0.007(7) 0.001(7) -0.004(7)
C37 0.042(8) 0.048(9) 0.041(8) -0.010(7) 0.005(6) 0.010(7)
C38 0.060(10) 0.040(9) 0.050(10) -0.004(8) -0.007(8) 0.017(8)
C39 0.043(9) 0.035(8) 0.065(11) 0.003(8) -0.006(8) -0.003(7)
C40 0.035(8) 0.053(9) 0.032(8) -0.004(7) 0.002(6) 0.000(7)
C41 0.046(9) 0.042(9) 0.047(9) -0.002(7) 0.002(7) 0.006(7)
C42 0.074(12) 0.062(11) 0.037(9) -0.001(9) -0.010(8) 0.025(9)
C43 0.091(15) 0.086(15) 0.039(11) -0.005(10) -0.007(10) 0.030(12)
C44 0.081(14) 0.068(13) 0.057(12) 0.019(11) 0.019(11) 0.018(11)
C45 0.068(12) 0.061(12) 0.068(12) 0.028(10) 0.001(10) 0.021(9)
C46 0.053(10) 0.061(12) 0.054(11) 0.008(9) -0.013(8) 0.014(9)
C47 0.057(10) 0.043(9) 0.030(8) -0.003(7) 0.001(7) -0.004(8)
C48 0.048(10) 0.059(11) 0.046(10) 0.011(8) -0.005(8) -0.003(8)
C49 0.090(14) 0.047(10) 0.031(9) 0.005(7) 0.010(9) 0.005(9)
C50 0.081(13) 0.043(9) 0.032(9) -0.001(7) -0.013(9) 0.004(9)
C51 0.058(10) 0.050(9) 0.046(9) -0.001(7) -0.015(8) 0.003(8)
C52 0.035(9) 0.046(9) 0.038(8) -0.001(7) -0.006(7) -0.007(7)
C53 0.059(10) 0.052(9) 0.018(7) 0.005(6) -0.001(7) -0.010(8)
C54 0.043(9) 0.054(10) 0.059(10) -0.017(8) -0.018(8) 0.007(8)
C55 0.051(9) 0.054(10) 0.055(9) 0.009(8) -0.022(8) -0.016(8)
C56 0.037(8) 0.049(10) 0.039(8) 0.003(7) 0.002(7) 0.008(7)
C57 0.042(8) 0.037(8) 0.038(8) 0.004(6) 0.009(7) -0.005(7)
C58 0.073(12) 0.042(9) 0.036(8) 0.000(7) -0.002(8) 0.011(8)
C59 0.070(12) 0.045(9) 0.037(9) -0.006(7) -0.013(8) 0.006(8)
C60 0.078(12) 0.049(10) 0.038(9) -0.010(8) 0.013(9) 0.013(9)
C61 0.062(11) 0.059(11) 0.029(9) -0.006(8) 0.006(8) -0.004(9)
C62 0.077(12) 0.041(9) 0.029(8) 0.006(7) -0.007(8) -0.023(9)
C63 0.043(9) 0.059(10) 0.042(9) 0.016(8) 0.004(8) 0.001(8)
C64 0.066(11) 0.064(11) 0.038(9) 0.013(8) 0.002(8) 0.021(9)
C65 0.092(14) 0.090(14) 0.026(8) 0.002(9) 0.007(9) 0.045(12)
C66 0.078(13) 0.052(11) 0.058(12) 0.002(9) -0.001(10) 0.009(9)
C67 0.062(11) 0.047(10) 0.049(10) 0.009(8) -0.008(8) -0.004(8)
C68 0.052(10) 0.076(12) 0.026(8) 0.006(8) -0.002(7) -0.010(9)
Br1' 0.0596(10) 0.0460(8) 0.0303(7) 0.0016(6) 0.0002(7) 0.0014(7)
Br2' 0.0461(8) 0.0450(8) 0.0316(7) 0.0044(6) 0.0014(7) -0.0013(7)
Co1' 0.0393(10) 0.0464(11) 0.0283(9) 0.0043(9) -0.0013(8) -0.0014(9)
Co2' 0.0449(11) 0.0485(12) 0.0293(10) 0.0019(9) 0.0014(8) -0.0038(9)
P1' 0.043(2) 0.047(2) 0.0267(17) 0.0035(16) -0.0005(16) 0.0048(18)
P2' 0.038(2) 0.047(2) 0.0311(19) 0.0073(17) 0.0024(16) -0.0010(18)
P3' 0.050(2) 0.054(3) 0.039(2) -0.015(2) 0.0104(18) -0.009(2)
P4' 0.067(3) 0.060(3) 0.0286(19) 0.0029(18) -0.0031(18) -0.018(2)
C1' 0.045(8) 0.024(7) 0.030(7) 0.001(6) 0.009(6) -0.001(6)
C2' 0.050(9) 0.055(10) 0.026(7) 0.009(7) 0.008(6) -0.003(8)
C3' 0.045(9) 0.075(11) 0.018(7) 0.007(7) 0.001(7) -0.003(8)
C4' 0.066(11) 0.035(9) 0.045(9) 0.016(7) -0.004(8) 0.019(8)
C5' 0.047(9) 0.061(11) 0.052(9) -0.011(9) -0.027(7) 0.006(8)
C6' 0.054(10) 0.057(10) 0.029(8) 0.003(7) -0.003(7) -0.012(8)
C7' 0.050(9) 0.036(8) 0.046(9) 0.000(7) -0.003(8) 0.012(7)
C8' 0.059(10) 0.050(9) 0.034(8) 0.001(7) -0.005(7) -0.003(8)
C9' 0.060(11) 0.050(10) 0.042(9) 0.009(8) 0.015(8) 0.013(9)
C10' 0.079(12) 0.059(11) 0.040(10) 0.014(8) -0.008(9) -0.006(9)
C11' 0.106(16) 0.051(11) 0.052(11) 0.006(9) -0.007(11) -0.028(11)
C12' 0.103(15) 0.070(12) 0.030(8) 0.013(8) 0.005(10) 0.003(11)
C13' 0.038(8) 0.044(9) 0.033(8) 0.002(7) -0.014(7) 0.008(7)
C14' 0.053(10) 0.062(11) 0.026(8) -0.008(8) -0.001(7) 0.013(8)
C15' 0.052(10) 0.036(9) 0.044(9) -0.005(7) 0.002(8) 0.004(7)
C16' 0.037(9) 0.061(11) 0.044(9) 0.007(8) -0.004(7) -0.004(7)
C17' 0.031(8) 0.061(11) 0.033(8) 0.007(8) -0.003(7) -0.011(7)
C18' 0.053(10) 0.062(11) 0.032(9) -0.007(8) 0.001(7) 0.003(8)
C19' 0.029(7) 0.066(11) 0.038(8) 0.012(8) 0.001(6) 0.007(7)
C20' 0.050(10) 0.051(10) 0.056(10) 0.014(8) -0.011(8) -0.017(8)
C21' 0.063(11) 0.045(10) 0.047(10) 0.004(8) -0.010(8) -0.004(8)
C22' 0.037(8) 0.067(11) 0.026(8) 0.005(7) 0.001(6) 0.000(7)
C23' 0.032(8) 0.040(9) 0.058(10) 0.004(8) -0.003(7) -0.010(7)
C24' 0.17(2) 0.047(12) 0.046(11) 0.007(9) 0.019(13) -0.029(12)
C25' 0.17(2) 0.049(12) 0.083(16) -0.005(11) 0.032(15) -0.027(13)
C26' 0.059(11) 0.056(11) 0.052(11) -0.010(9) -0.003(8) -0.001(9)
C27' 0.084(13) 0.052(11) 0.048(10) 0.005(9) 0.006(9) -0.006(9)
C28' 0.084(14) 0.064(13) 0.053(11) 0.006(9) 0.002(10) -0.003(10)
C29' 0.051(10) 0.037(8) 0.040(9) 0.016(7) 0.009(7) 0.007(7)
C30' 0.038(9) 0.049(10) 0.047(9) 0.011(8) 0.010(7) 0.003(7)
C31' 0.070(12) 0.055(10) 0.034(9) 0.001(8) 0.000(8) 0.009(9)
C32' 0.066(12) 0.048(10) 0.039(10) -0.007(7) -0.014(9) 0.010(9)
C33' 0.063(11) 0.058(10) 0.037(9) 0.010(8) -0.010(8) -0.002(9)
C34' 0.042(9) 0.055(10) 0.034(9) -0.001(7) -0.005(7) -0.003(7)
C35' 0.064(10) 0.066(12) 0.048(9) -0.034(9) 0.014(8) -0.010(9)
C36' 0.095(13) 0.073(13) 0.036(9) -0.019(9) 0.020(9) -0.031(11)
C37' 0.041(8) 0.043(9) 0.073(11) -0.025(9) 0.016(8) -0.013(7)
C38' 0.067(12) 0.064(12) 0.062(12) -0.022(10) 0.011(10) -0.012(9)
C39' 0.052(11) 0.060(11) 0.072(12) -0.033(10) 0.021(9) -0.017(9)
C40' 0.054(10) 0.045(9) 0.043(9) -0.008(7) 0.008(7) -0.011(8)
C41' 0.029(8) 0.056(11) 0.074(12) -0.019(10) -0.004(8) 0.014(8)
C42' 0.059(11) 0.065(12) 0.089(14) -0.027(12) 0.004(10) -0.005(10)
C43' 0.075(14) 0.079(15) 0.068(13) -0.011(11) -0.007(11) 0.009(12)
C44' 0.052(11) 0.085(15) 0.078(14) -0.001(11) -0.006(10) 0.003(10)
C45' 0.057(12) 0.075(13) 0.078(14) -0.008(11) -0.005(10) 0.001(10)
C46' 0.061(12) 0.065(13) 0.078(14) -0.022(11) -0.009(11) 0.006(10)
C47' 0.109(17) 0.065(12) 0.030(9) 0.006(8) -0.001(10) -0.021(11)
C48' 0.18(2) 0.063(14) 0.053(13) -0.008(11) 0.041(14) -0.025(14)
C49' 0.25(4) 0.060(15) 0.037(12) 0.006(11) 0.037(18) -0.021(18)
C50' 0.23(4) 0.073(17) 0.047(15) 0.004(12) -0.028(18) -0.006(19)
C51' 0.129(19) 0.055(12) 0.053(12) 0.008(10) -0.023(12) -0.013(11)
C52' 0.072(13) 0.049(11) 0.073(13) -0.002(9) 0.000(11) -0.019(10)
C53' 0.064(11) 0.060(10) 0.043(9) -0.011(7) 0.001(8) -0.018(9)
C54' 0.084(14) 0.073(13) 0.048(11) 0.006(9) -0.027(10) -0.026(11)
C55' 0.104(16) 0.089(16) 0.062(12) 0.019(11) -0.040(11) -0.031(13)
C56' 0.097(14) 0.105(16) 0.025(8) -0.008(9) -0.007(8) -0.053(12)
C57' 0.066(11) 0.051(10) 0.030(8) 0.008(7) -0.002(8) -0.024(8)
C58' 0.068(12) 0.060(11) 0.040(10) -0.019(8) 0.014(9) -0.007(9)
C59' 0.068(13) 0.059(11) 0.063(12) -0.017(9) 0.005(10) -0.028(10)
C60' 0.087(15) 0.058(12) 0.076(14) -0.006(11) 0.030(12) 0.000(10)
C61' 0.105(18) 0.073(14) 0.058(13) -0.012(11) 0.025(13) -0.023(13)
C62' 0.106(16) 0.053(11) 0.036(10) -0.006(8) 0.015(9) -0.038(11)
C63' 0.077(13) 0.068(12) 0.039(10) 0.017(9) -0.016(9) -0.033(10)
C64' 0.053(10) 0.064(12) 0.057(12) 0.014(9) -0.026(9) -0.003(9)
C65' 0.043(10) 0.063(11) 0.067(11) 0.017(10) -0.014(9) -0.003(9)
C66' 0.071(13) 0.065(12) 0.063(12) -0.002(10) -0.020(10) -0.018(10)
C67' 0.14(2) 0.059(13) 0.052(12) 0.016(10) -0.039(12) -0.024(13)
C68' 0.132(19) 0.058(12) 0.046(11) 0.000(10) -0.019(11) -0.027(12)

loop_
_atom_type_symbol
_atom_type_description
_atom_type_scat_dispersion_real
_atom_type_scat_dispersion_imag
_atom_type_scat_source
C C 0.0033 0.0016 'International Tables Vol C Tables 4.2.6.8 and 6.1.1.4'
H H 0.0000 0.0000 'International Tables Vol C Tables 4.2.6.8 and 6.1.1.4'
Br Br -0.2901 2.4595 'International Tables Vol C Tables 4.2.6.8 and 6.1.1.4'
Co Co 0.3494 0.9721 'International Tables Vol C Tables 4.2.6.8 and 6.1.1.4'
P P 0.1023 0.0942 'International Tables Vol C Tables 4.2.6.8 and 6.1.1.4'

loop_
_geom_angle_atom_site_label_1
_geom_angle_atom_site_label_2
_geom_angle_atom_site_label_3
_geom_angle
_geom_angle_site_symmetry_1
_geom_angle_site_symmetry_3
_geom_angle_publ_flag
Co1 Br1 Co2 74.77(7) . . ?
Co2 Br2 Co1 74.01(7) . . ?
Br1 Co1 Br2 105.59(8) . . ?
Br1 Co1 Co2 52.71(6) . . ?
Br2 Co1 Co2 52.89(6) . . ?
P1 Co1 Br1 107.61(12) . . ?
P1 Co1 Br2 124.67(13) . . ?
P1 Co1 Co2 137.04(13) . . ?
P2 Co1 Br1 122.56(14) . . ?
P2 Co1 Br2 108.63(13) . . ?
P2 Co1 Co2 134.21(13) . . ?
P2 Co1 P1 88.70(15) . . ?
Br1 Co2 Br2 105.60(8) . . ?
Br1 Co2 Co1 52.51(6) . . ?
Br2 Co2 Co1 53.10(6) . . ?
P3 Co2 Br1 122.96(13) . . ?
P3 Co2 Br2 107.39(12) . . ?
P3 Co2 Co1 135.22(12) . . ?
P3 Co2 P4 89.05(14) . . ?
P4 Co2 Br1 106.90(12) . . ?
P4 Co2 Br2 126.11(13) . . ?
P4 Co2 Co1 135.67(13) . . ?
C1 P1 Co1 108.1(5) . . ?
C1 P1 C3 106.8(6) . . ?
C1 P1 C6 101.5(7) . . ?
C3 P1 Co1 114.4(5) . . ?
C6 P1 Co1 129.5(5) . . ?
C6 P1 C3 94.1(7) . . ?
C2 P2 Co1 108.3(5) . . ?
C2 P2 C19 100.7(6) . . ?
C2 P2 C22 107.7(7) . . ?
C19 P2 Co1 131.2(5) . . ?
C22 P2 Co1 114.1(5) . . ?
C22 P2 C19 92.2(7) . . ?
C35 P3 Co2 107.3(5) . . ?
C35 P3 C37 103.6(6) . . ?
C35 P3 C40 104.5(6) . . ?
C37 P3 Co2 128.7(5) . . ?
C37 P3 C40 91.5(6) . . ?
C40 P3 Co2 118.2(4) . . ?
C36 P4 Co2 107.3(5) . . ?
C36 P4 C53 106.2(6) . . ?
C36 P4 C56 100.8(6) . . ?
C53 P4 Co2 115.1(4) . . ?
C56 P4 Co2 131.3(5) . . ?
C56 P4 C53 93.2(7) . . ?
P1 C1 H1A 109.3 . . ?
P1 C1 H1B 109.3 . . ?
H1A C1 H1B 108.0 . . ?
C2 C1 P1 111.6(9) . . ?
C2 C1 H1A 109.3 . . ?
C2 C1 H1B 109.3 . . ?
P2 C2 H2A 109.5 . . ?
P2 C2 H2B 109.5 . . ?
C1 C2 P2 110.5(9) . . ?
C1 C2 H2A 109.5 . . ?
C1 C2 H2B 109.5 . . ?
H2A C2 H2B 108.1 . . ?
P1 C3 H3 106.1 . . ?
C4 C3 P1 105.8(10) . . ?
C4 C3 H3 106.1 . . ?
C7 C3 P1 115.8(10) . . ?
C7 C3 H3 106.1 . . ?
C7 C3 C4 116.0(11) . . ?
C3 C4 H4A 110.2 . . ?
C3 C4 H4B 110.2 . . ?
H4A C4 H4B 108.5 . . ?
C5 C4 C3 107.5(12) . . ?
C5 C4 H4A 110.2 . . ?
C5 C4 H4B 110.2 . . ?
C4 C5 H5A 109.8 . . ?
C4 C5 H5B 109.8 . . ?
C4 C5 C6 109.2(13) . . ?
H5A C5 H5B 108.3 . . ?
C6 C5 H5A 109.8 . . ?
C6 C5 H5B 109.8 . . ?
P1 C6 H6 106.2 . . ?
C5 C6 P1 104.5(11) . . ?
C5 C6 H6 106.2 . . ?
C13 C6 P1 117.0(10) . . ?
C13 C6 C5 115.8(14) . . ?
C13 C6 H6 106.2 . . ?
C8 C7 C3 123.8(14) . . ?
C12 C7 C3 120.2(12) . . ?
C12 C7 C8 116.0(15) . . ?
C7 C8 H8 119.7 . . ?
C9 C8 C7 120.5(16) . . ?
C9 C8 H8 119.7 . . ?
C8 C9 H9 118.7 . . ?
C10 C9 C8 122.5(16) . . ?
C10 C9 H9 118.7 . . ?
C9 C10 H10 120.8 . . ?
C9 C10 C11 118.4(16) . . ?
C11 C10 H10 120.8 . . ?
C10 C11 H11 119.9 . . ?
C12 C11 C10 120.2(16) . . ?
C12 C11 H11 119.9 . . ?
C7 C12 H12 118.9 . . ?
C11 C12 C7 122.2(14) . . ?
C11 C12 H12 118.9 . . ?
C14 C13 C6 121.0(14) . . ?
C18 C13 C6 121.5(14) . . ?
C18 C13 C14 117.4(14) . . ?
C13 C14 H14 119.8 . . ?
C15 C14 C13 120.4(15) . . ?
C15 C14 H14 119.8 . . ?
C14 C15 H15 119.3 . . ?
C14 C15 C16 121.5(15) . . ?
C16 C15 H15 119.3 . . ?
C15 C16 H16 120.3 . . ?
C15 C16 C17 119.5(15) . . ?
C17 C16 H16 120.3 . . ?
C16 C17 H17 120.4 . . ?
C18 C17 C16 119.2(14) . . ?
C18 C17 H17 120.4 . . ?
C13 C18 H18 119.0 . . ?
C17 C18 C13 122.0(15) . . ?
C17 C18 H18 119.0 . . ?
P2 C19 H19 106.4 . . ?
C20 C19 P2 104.6(10) . . ?
C20 C19 H19 106.4 . . ?
C23 C19 P2 117.3(10) . . ?
C23 C19 H19 106.4 . . ?
C23 C19 C20 115.0(12) . . ?
C19 C20 H20A 110.4 . . ?
C19 C20 H20B 110.4 . . ?
H20A C20 H20B 108.6 . . ?
C21 C20 C19 106.6(13) . . ?
C21 C20 H20A 110.4 . . ?
C21 C20 H20B 110.4 . . ?
C20 C21 H21A 110.1 . . ?
C20 C21 H21B 110.1 . . ?
C20 C21 C22 107.9(13) . . ?
H21A C21 H21B 108.4 . . ?
C22 C21 H21A 110.1 . . ?
C22 C21 H21B 110.1 . . ?
P2 C22 H22 105.8 . . ?
C21 C22 P2 107.5(11) . . ?
C21 C22 H22 105.8 . . ?
C21 C22 C29 118.5(13) . . ?
C29 C22 P2 112.6(11) . . ?
C29 C22 H22 105.8 . . ?
C24 C23 C19 121.3(15) . . ?
C24 C23 C28 117.7(16) . . ?
C28 C23 C19 121.0(14) . . ?
C23 C24 H24 118.4 . . ?
C23 C24 C25 123.3(16) . . ?
C25 C24 H24 118.4 . . ?
C24 C25 H25 121.1 . . ?
C24 C25 C26 117.9(17) . . ?
C26 C25 H25 121.1 . . ?
C25 C26 H26 120.2 . . ?
C27 C26 C25 119.6(18) . . ?
C27 C26 H26 120.2 . . ?
C26 C27 H27 119.1 . . ?
C26 C27 C28 121.8(17) . . ?
C28 C27 H27 119.1 . . ?
C23 C28 H28 120.2 . . ?
C27 C28 C23 119.7(16) . . ?
C27 C28 H28 120.2 . . ?
C30 C29 C22 122.4(16) . . ?
C34 C29 C22 120.3(14) . . ?
C34 C29 C30 117.2(17) . . ?
C29 C30 H30 120.0 . . ?
C31 C30 C29 120.0(19) . . ?
C31 C30 H30 120.0 . . ?
C30 C31 H31 119.3 . . ?
C30 C31 C32 121.4(19) . . ?
C32 C31 H31 119.3 . . ?
C31 C32 H32 120.5 . . ?
C33 C32 C31 119(2) . . ?
C33 C32 H32 120.5 . . ?
C32 C33 H33 120.0 . . ?
C32 C33 C34 120(2) . . ?
C34 C33 H33 120.0 . . ?
C29 C34 C33 122.1(18) . . ?
C29 C34 H34 118.9 . . ?
C33 C34 H34 118.9 . . ?
P3 C35 H35A 109.7 . . ?
P3 C35 H35B 109.7 . . ?
H35A C35 H35B 108.2 . . ?
C36 C35 P3 110.0(9) . . ?
C36 C35 H35A 109.7 . . ?
C36 C35 H35B 109.7 . . ?
P4 C36 H36A 109.2 . . ?
P4 C36 H36B 109.2 . . ?
C35 C36 P4 112.0(9) . . ?
C35 C36 H36A 109.2 . . ?
C35 C36 H36B 109.2 . . ?
H36A C36 H36B 107.9 . . ?
P3 C37 H37 105.8 . . ?
C38 C37 P3 107.7(10) . . ?
C38 C37 H37 105.8 . . ?
C38 C37 C41 116.7(12) . . ?
C41 C37 P3 114.2(10) . . ?
C41 C37 H37 105.8 . . ?
C37 C38 H38A 110.7 . . ?
C37 C38 H38B 110.7 . . ?
C37 C38 C39 105.1(12) . . ?
H38A C38 H38B 108.8 . . ?
C39 C38 H38A 110.7 . . ?
C39 C38 H38B 110.7 . . ?
C38 C39 H39A 110.4 . . ?
C38 C39 H39B 110.4 . . ?
H39A C39 H39B 108.6 . . ?
C40 C39 C38 106.6(12) . . ?
C40 C39 H39A 110.4 . . ?
C40 C39 H39B 110.4 . . ?
P3 C40 H40 106.2 . . ?
C39 C40 P3 105.5(9) . . ?
C39 C40 H40 106.2 . . ?
C39 C40 C47 116.9(12) . . ?
C47 C40 P3 115.1(9) . . ?
C47 C40 H40 106.2 . . ?
C42 C41 C37 120.0(14) . . ?
C46 C41 C37 122.0(14) . . ?
C46 C41 C42 118.0(15) . . ?
C41 C42 H42 120.6 . . ?
C43 C42 C41 118.8(17) . . ?
C43 C42 H42 120.6 . . ?
C42 C43 H43 119.7 . . ?
C44 C43 C42 120.6(17) . . ?
C44 C43 H43 119.7 . . ?
C43 C44 H44 119.2 . . ?
C43 C44 C45 121.6(17) . . ?
C45 C44 H44 119.2 . . ?
C44 C45 H45 120.9 . . ?
C46 C45 C44 118.2(18) . . ?
C46 C45 H45 120.9 . . ?
C41 C46 H46 118.6 . . ?
C45 C46 C41 122.8(16) . . ?
C45 C46 H46 118.6 . . ?
C48 C47 C40 121.3(14) . . ?
C52 C47 C40 119.2(13) . . ?
C52 C47 C48 119.4(14) . . ?
C47 C48 H48 120.8 . . ?
C49 C48 C47 118.4(15) . . ?
C49 C48 H48 120.8 . . ?
C48 C49 H49 118.7 . . ?
C50 C49 C48 122.6(15) . . ?
C50 C49 H49 118.7 . . ?
C49 C50 H50 119.9 . . ?
C49 C50 C51 120.1(15) . . ?
C51 C50 H50 119.9 . . ?
C50 C51 H51 121.2 . . ?
C52 C51 C50 117.6(15) . . ?
C52 C51 H51 121.2 . . ?
C47 C52 C51 121.7(14) . . ?
C47 C52 H52 119.1 . . ?
C51 C52 H52 119.1 . . ?
P4 C53 H53 105.8 . . ?
C54 C53 P4 106.2(10) . . ?
C54 C53 H53 105.8 . . ?
C57 C53 P4 115.1(10) . . ?
C57 C53 H53 105.8 . . ?
C57 C53 C54 117.2(11) . . ?
C53 C54 H54A 110.3 . . ?
C53 C54 H54B 110.3 . . ?
H54A C54 H54B 108.5 . . ?
C55 C54 C53 107.3(12) . . ?
C55 C54 H54A 110.3 . . ?
C55 C54 H54B 110.3 . . ?
C54 C55 H55A 110.0 . . ?
C54 C55 H55B 110.0 . . ?
C54 C55 C56 108.7(12) . . ?
H55A C55 H55B 108.3 . . ?
C56 C55 H55A 110.0 . . ?
C56 C55 H55B 110.0 . . ?
P4 C56 H56 106.7 . . ?
C55 C56 P4 104.1(9) . . ?
C55 C56 H56 106.7 . . ?
C63 C56 P4 118.0(10) . . ?
C63 C56 C55 114.0(12) . . ?
C63 C56 H56 106.7 . . ?
C58 C57 C53 118.7(12) . . ?
C62 C57 C53 122.6(13) . . ?
C62 C57 C58 118.6(13) . . ?
C57 C58 H58 120.1 . . ?
C59 C58 C57 119.8(14) . . ?
C59 C58 H58 120.1 . . ?
C58 C59 H59 119.7 . . ?
C58 C59 C60 120.7(15) . . ?
C60 C59 H59 119.7 . . ?
C59 C60 H60 120.6 . . ?
C61 C60 C59 118.9(15) . . ?
C61 C60 H60 120.6 . . ?
C60 C61 H61 119.3 . . ?
C62 C61 C60 121.4(14) . . ?
C62 C61 H61 119.3 . . ?
C57 C62 H62 119.8 . . ?
C61 C62 C57 120.5(14) . . ?
C61 C62 H62 119.8 . . ?
C64 C63 C56 123.1(13) . . ?
C64 C63 C68 115.6(14) . . ?
C68 C63 C56 121.1(14) . . ?
C63 C64 H64 118.8 . . ?
C65 C64 C63 122.3(14) . . ?
C65 C64 H64 118.8 . . ?
C64 C65 H65 119.9 . . ?
C66 C65 C64 120.2(15) . . ?
C66 C65 H65 119.9 . . ?
C65 C66 H66 120.2 . . ?
C65 C66 C67 119.6(16) . . ?
C67 C66 H66 120.2 . . ?
C66 C67 H67 120.0 . . ?
C68 C67 C66 120.0(15) . . ?
C68 C67 H67 120.0 . . ?
C63 C68 H68 118.9 . . ?
C67 C68 C63 122.1(14) . . ?
C67 C68 H68 118.9 . . ?
Co1' Br1' Co2' 75.16(7) . . ?
Co1' Br2' Co2' 74.75(7) . . ?
Br1' Co1' Br2' 105.68(8) . . ?
Br1' Co1' Co2' 52.74(6) . . ?
Br2' Co1' Co2' 52.98(6) . . ?
P1' Co1' Br1' 111.30(12) . . ?
P1' Co1' Br2' 122.74(13) . . ?
P1' Co1' Co2' 136.70(12) . . ?
P1' Co1' P2' 88.75(14) . . ?
P2' Co1' Br1' 119.60(13) . . ?
P2' Co1' Br2' 109.06(12) . . ?
P2' Co1' Co2' 134.54(12) . . ?
Br1' Co2' Br2' 104.32(8) . . ?
Br1' Co2' Co1' 52.09(6) . . ?
Br2' Co2' Co1' 52.27(6) . . ?
P3' Co2' Br1' 125.38(15) . . ?
P3' Co2' Br2' 106.98(13) . . ?
P3' Co2' Co1' 133.60(13) . . ?
P4' Co2' Br1' 104.43(13) . . ?
P4' Co2' Br2' 129.57(14) . . ?
P4' Co2' Co1' 137.80(13) . . ?
P4' Co2' P3' 88.39(16) . . ?
C1' P1' Co1' 107.8(4) . . ?
C1' P1' C3' 106.3(6) . . ?
C1' P1' C6' 99.5(6) . . ?
C3' P1' Co1' 115.3(4) . . ?
C3' P1' C6' 92.6(6) . . ?
C6' P1' Co1' 132.2(5) . . ?
C2' P2' Co1' 107.7(5) . . ?
C2' P2' C19' 101.5(6) . . ?
C2' P2' C22' 108.8(6) . . ?
C19' P2' Co1' 129.3(5) . . ?
C22' P2' Co1' 115.5(5) . . ?
C22' P2' C19' 92.0(6) . . ?
C35' P3' Co2' 107.5(5) . . ?
C35' P3' C37' 102.5(7) . . ?
C35' P3' C40' 103.6(7) . . ?
C37' P3' Co2' 130.8(5) . . ?
C40' P3' Co2' 117.3(5) . . ?
C40' P3' C37' 91.6(6) . . ?
C36' P4' Co2' 108.5(5) . . ?
C36' P4' C53' 105.7(7) . . ?
C53' P4' Co2' 116.1(5) . . ?
C56' P4' Co2' 130.7(6) . . ?
C56' P4' C36' 101.2(8) . . ?
C56' P4' C53' 91.5(8) . . ?
P1' C1' H1'A 109.5 . . ?
P1' C1' H1'B 109.5 . . ?
H1'A C1' H1'B 108.1 . . ?
C2' C1' P1' 110.6(8) . . ?
C2' C1' H1'A 109.5 . . ?
C2' C1' H1'B 109.5 . . ?
P2' C2' H2'A 109.9 . . ?
P2' C2' H2'B 109.9 . . ?
C1' C2' P2' 109.1(8) . . ?
C1' C2' H2'A 109.9 . . ?
C1' C2' H2'B 109.9 . . ?
H2'A C2' H2'B 108.3 . . ?
P1' C3' H3' 105.8 . . ?
C4' C3' P1' 105.2(10) . . ?
C4' C3' H3' 105.8 . . ?
C7' C3' P1' 116.8(10) . . ?
C7' C3' H3' 105.8 . . ?
C7' C3' C4' 116.5(11) . . ?
C3' C4' H4'A 110.2 . . ?
C3' C4' H4'B 110.2 . . ?
H4'A C4' H4'B 108.5 . . ?
C5' C4' C3' 107.8(11) . . ?
C5' C4' H4'A 110.2 . . ?
C5' C4' H4'B 110.2 . . ?
C4' C5' H5'A 110.2 . . ?
C4' C5' H5'B 110.2 . . ?
C4' C5' C6' 107.6(12) . . ?
H5'A C5' H5'B 108.5 . . ?
C6' C5' H5'A 110.2 . . ?
C6' C5' H5'B 110.2 . . ?
P1' C6' H6' 106.1 . . ?
C5' C6' P1' 105.9(10) . . ?
C5' C6' H6' 106.1 . . ?
C13' C6' P1' 116.5(9) . . ?
C13' C6' C5' 115.3(12) . . ?
C13' C6' H6' 106.1 . . ?
C8' C7' C3' 122.2(13) . . ?
C12' C7' C3' 120.7(14) . . ?
C12' C7' C8' 117.1(14) . . ?
C7' C8' H8' 119.6 . . ?
C9' C8' C7' 120.8(14) . . ?
C9' C8' H8' 119.6 . . ?
C8' C9' H9' 119.6 . . ?
C10' C9' C8' 120.9(15) . . ?
C10' C9' H9' 119.6 . . ?
C9' C10' H10' 120.7 . . ?
C9' C10' C11' 118.6(16) . . ?
C11' C10' H10' 120.7 . . ?
C10' C11' H11' 119.5 . . ?
C12' C11' C10' 121.0(17) . . ?
C12' C11' H11' 119.5 . . ?
C7' C12' H12' 119.2 . . ?
C11' C12' C7' 121.5(15) . . ?
C11' C12' H12' 119.2 . . ?
C14' C13' C6' 123.5(13) . . ?
C14' C13' C18' 115.9(14) . . ?
C18' C13' C6' 120.4(13) . . ?
C13' C14' H14' 117.9 . . ?
C15' C14' C13' 124.3(14) . . ?
C15' C14' H14' 117.9 . . ?
C14' C15' H15' 121.1 . . ?
C14' C15' C16' 117.8(14) . . ?
C16' C15' H15' 121.1 . . ?
C15' C16' H16' 119.9 . . ?
C17' C16' C15' 120.2(14) . . ?
C17' C16' H16' 119.9 . . ?
C16' C17' H17' 120.1 . . ?
C18' C17' C16' 119.9(14) . . ?
C18' C17' H17' 120.1 . . ?
C13' C18' H18' 119.0 . . ?
C17' C18' C13' 122.0(14) . . ?
C17' C18' H18' 119.0 . . ?
P2' C19' H19' 106.2 . . ?
C20' C19' P2' 103.0(10) . . ?
C20' C19' H19' 106.2 . . ?
C23' C19' P2' 114.8(9) . . ?
C23' C19' H19' 106.2 . . ?
C23' C19' C20' 119.5(12) . . ?
C19' C20' H20C 110.5 . . ?
C19' C20' H20D 110.5 . . ?
H20C C20' H20D 108.7 . . ?
C21' C20' C19' 106.2(12) . . ?
C21' C20' H20C 110.5 . . ?
C21' C20' H20D 110.5 . . ?
C20' C21' H21C 110.2 . . ?
C20' C21' H21D 110.2 . . ?
C20' C21' C22' 107.4(13) . . ?
H21C C21' H21D 108.5 . . ?
C22' C21' H21C 110.2 . . ?
C22' C21' H21D 110.2 . . ?
P2' C22' H22' 105.9 . . ?
C21' C22' P2' 106.0(10) . . ?
C21' C22' H22' 105.9 . . ?
C21' C22' C29' 118.5(12) . . ?
C29' C22' P2' 113.6(9) . . ?
C29' C22' H22' 105.9 . . ?
C24' C23' C19' 121.4(15) . . ?
C24' C23' C28' 115.9(16) . . ?
C28' C23' C19' 122.6(14) . . ?
C23' C24' H24' 118.4 . . ?
C23' C24' C25' 123.3(17) . . ?
C25' C24' H24' 118.4 . . ?
C24' C25' H25' 120.5 . . ?
C26' C25' C24' 119.1(18) . . ?
C26' C25' H25' 120.5 . . ?
C25' C26' H26' 120.4 . . ?
C27' C26' C25' 119.2(16) . . ?
C27' C26' H26' 120.4 . . ?
C26' C27' H27' 119.5 . . ?
C26' C27' C28' 121.1(16) . . ?
C28' C27' H27' 119.5 . . ?
C23' C28' C27' 121.3(16) . . ?
C23' C28' H28' 119.3 . . ?
C27' C28' H28' 119.3 . . ?
C30' C29' C22' 123.1(14) . . ?
C34' C29' C22' 120.0(13) . . ?
C34' C29' C30' 116.9(14) . . ?
C29' C30' H30' 119.3 . . ?
C31' C30' C29' 121.3(15) . . ?
C31' C30' H30' 119.3 . . ?
C30' C31' H31' 120.4 . . ?
C32' C31' C30' 119.1(15) . . ?
C32' C31' H31' 120.4 . . ?
C31' C32' H32' 119.4 . . ?
C33' C32' C31' 121.2(15) . . ?
C33' C32' H32' 119.4 . . ?
C32' C33' H33' 120.2 . . ?
C32' C33' C34' 119.7(16) . . ?
C34' C33' H33' 120.2 . . ?
C29' C34' H34' 119.1 . . ?
C33' C34' C29' 121.8(15) . . ?
C33' C34' H34' 119.1 . . ?
P3' C35' H35C 109.5 . . ?
P3' C35' H35D 109.5 . . ?
H35C C35' H35D 108.1 . . ?
C36' C35' P3' 110.7(10) . . ?
C36' C35' H35C 109.5 . . ?
C36' C35' H35D 109.5 . . ?
P4' C36' H36C 109.7 . . ?
P4' C36' H36D 109.7 . . ?
C35' C36' P4' 110.0(11) . . ?
C35' C36' H36C 109.7 . . ?
C35' C36' H36D 109.7 . . ?
H36C C36' H36D 108.2 . . ?
P3' C37' H37' 106.7 . . ?
C38' C37' P3' 105.2(11) . . ?
C38' C37' H37' 106.7 . . ?
C41' C37' P3' 113.6(9) . . ?
C41' C37' H37' 106.7 . . ?
C41' C37' C38' 117.2(14) . . ?
C37' C38' H38C 110.1 . . ?
C37' C38' H38D 110.1 . . ?
H38C C38' H38D 108.5 . . ?
C39' C38' C37' 107.8(14) . . ?
C39' C38' H38C 110.1 . . ?
C39' C38' H38D 110.1 . . ?
C38' C39' H39C 110.7 . . ?
C38' C39' H39D 110.7 . . ?
C38' C39' C40' 105.2(13) . . ?
H39C C39' H39D 108.8 . . ?
C40' C39' H39C 110.7 . . ?
C40' C39' H39D 110.7 . . ?
P3' C40' H40' 105.8 . . ?
C39' C40' P3' 104.8(11) . . ?
C39' C40' H40' 105.8 . . ?
C47' C40' P3' 115.6(11) . . ?
C47' C40' C39' 118.1(14) . . ?
C47' C40' H40' 105.8 . . ?
C42' C41' C37' 120.7(15) . . ?
C46' C41' C37' 124.5(16) . . ?
C46' C41' C42' 114.9(18) . . ?
C41' C42' H42' 120.1 . . ?
C43' C42' C41' 119.9(17) . . ?
C43' C42' H42' 120.1 . . ?
C42' C43' H43' 119.0 . . ?
C44' C43' C42' 121.9(19) . . ?
C44' C43' H43' 119.0 . . ?
C43' C44' H44' 119.9 . . ?
C43' C44' C45' 120(2) . . ?
C45' C44' H44' 119.9 . . ?
C44' C45' H45' 120.8 . . ?
C44' C45' C46' 118.4(19) . . ?
C46' C45' H45' 120.8 . . ?
C41' C46' C45' 124.8(18) . . ?
C41' C46' H46' 117.6 . . ?
C45' C46' H46' 117.6 . . ?
C48' C47' C40' 120(2) . . ?
C52' C47' C40' 122.0(16) . . ?
C52' C47' C48' 117.4(19) . . ?
C47' C48' H48' 121.1 . . ?
C49' C48' C47' 118(2) . . ?
C49' C48' H48' 121.1 . . ?
C48' C49' H49' 118.8 . . ?
C48' C49' C50' 122(2) . . ?
C50' C49' H49' 118.8 . . ?
C49' C50' H50' 119.1 . . ?
C51' C50' C49' 122(2) . . ?
C51' C50' H50' 119.1 . . ?
C50' C51' H51' 122.4 . . ?
C50' C51' C52' 115(2) . . ?
C52' C51' H51' 122.4 . . ?
C47' C52' C51' 125.5(19) . . ?
C47' C52' H52' 117.3 . . ?
C51' C52' H52' 117.3 . . ?
P4' C53' H53' 106.6 . . ?
C54' C53' P4' 105.0(11) . . ?
C54' C53' H53' 106.6 . . ?
C57' C53' P4' 115.2(11) . . ?
C57' C53' H53' 106.6 . . ?
C57' C53' C54' 116.2(13) . . ?
C53' C54' H54C 110.0 . . ?
C53' C54' H54D 110.0 . . ?
H54C C54' H54D 108.4 . . ?
C55' C54' C53' 108.4(14) . . ?
C55' C54' H54C 110.0 . . ?
C55' C54' H54D 110.0 . . ?
C54' C55' H55C 110.7 . . ?
C54' C55' H55D 110.7 . . ?
C54' C55' C56' 105.1(17) . . ?
H55C C55' H55D 108.8 . . ?
C56' C55' H55C 110.7 . . ?
C56' C55' H55D 110.7 . . ?
P4' C56' H56' 106.2 . . ?
C55' C56' P4' 108.3(14) . . ?
C55' C56' H56' 106.2 . . ?
C55' C56' C63' 113.7(17) . . ?
C63' C56' P4' 115.5(10) . . ?
C63' C56' H56' 106.2 . . ?
C58' C57' C53' 120.0(14) . . ?
C58' C57' C62' 114.9(16) . . ?
C62' C57' C53' 125.0(15) . . ?
C57' C58' H58' 118.1 . . ?
C59' C58' C57' 123.8(16) . . ?
C59' C58' H58' 118.1 . . ?
C58' C59' H59' 119.9 . . ?
C58' C59' C60' 120.2(18) . . ?
C60' C59' H59' 119.9 . . ?
C59' C60' H60' 120.8 . . ?
C61' C60' C59' 118.3(19) . . ?
C61' C60' H60' 120.8 . . ?
C60' C61' H61' 118.5 . . ?
C60' C61' C62' 123.0(18) . . ?
C62' C61' H61' 118.5 . . ?
C57' C62' H62' 120.1 . . ?
C61' C62' C57' 119.8(18) . . ?
C61' C62' H62' 120.1 . . ?
C64' C63' C56' 120.0(15) . . ?
C64' C63' C68' 116.9(19) . . ?
C68' C63' C56' 123.0(16) . . ?
C63' C64' H64' 118.2 . . ?
C63' C64' C65' 123.6(16) . . ?
C65' C64' H64' 118.2 . . ?
C64' C65' H65' 120.2 . . ?
C66' C65' C64' 119.5(17) . . ?
C66' C65' H65' 120.2 . . ?
C65' C66' H66' 120.8 . . ?
C65' C66' C67' 118.3(18) . . ?
C67' C66' H66' 120.8 . . ?
C66' C67' H67' 119.7 . . ?
C66' C67' C68' 120.7(17) . . ?
C68' C67' H67' 119.7 . . ?
C63' C68' C67' 120.9(18) . . ?
C63' C68' H68' 119.5 . . ?
C67' C68' H68' 119.5 . . ?

loop_
_geom_bond_atom_site_label_1
_geom_bond_atom_site_label_2
_geom_bond_distance
_geom_bond_site_symmetry_2
_geom_bond_publ_flag
Br1 Co1 2.428(2) . ?
Br1 Co2 2.434(2) . ?
Br2 Co1 2.456(2) . ?
Br2 Co2 2.449(2) . ?
Co1 Co2 2.952(2) . ?
Co1 P1 2.216(4) . ?
Co1 P2 2.212(4) . ?
Co2 P3 2.211(4) . ?
Co2 P4 2.228(4) . ?
P1 C1 1.845(13) . ?
P1 C3 1.878(13) . ?
P1 C6 1.861(17) . ?
P2 C2 1.855(13) . ?
P2 C19 1.873(15) . ?
P2 C22 1.869(15) . ?
P3 C35 1.860(12) . ?
P3 C37 1.873(14) . ?
P3 C40 1.881(15) . ?
P4 C36 1.847(14) . ?
P4 C53 1.898(14) . ?
P4 C56 1.880(14) . ?
C1 H1A 0.9900 . ?
C1 H1B 0.9900 . ?
C1 C2 1.537(19) . ?
C2 H2A 0.9900 . ?
C2 H2B 0.9900 . ?
C3 H3 1.0000 . ?
C3 C4 1.56(2) . ?
C3 C7 1.47(2) . ?
C4 H4A 0.9900 . ?
C4 H4B 0.9900 . ?
C4 C5 1.50(2) . ?
C5 H5A 0.9900 . ?
C5 H5B 0.9900 . ?
C5 C6 1.53(2) . ?
C6 H6 1.0000 . ?
C6 C13 1.49(2) . ?
C7 C8 1.411(19) . ?
C7 C12 1.41(2) . ?
C8 H8 0.9500 . ?
C8 C9 1.38(2) . ?
C9 H9 0.9500 . ?
C9 C10 1.36(2) . ?
C10 H10 0.9500 . ?
C10 C11 1.39(2) . ?
C11 H11 0.9500 . ?
C11 C12 1.39(2) . ?
C12 H12 0.9500 . ?
C13 C14 1.41(2) . ?
C13 C18 1.405(19) . ?
C14 H14 0.9500 . ?
C14 C15 1.37(2) . ?
C15 H15 0.9500 . ?
C15 C16 1.38(2) . ?
C16 H16 0.9500 . ?
C16 C17 1.40(2) . ?
C17 H17 0.9500 . ?
C17 C18 1.37(2) . ?
C18 H18 0.9500 . ?
C19 H19 1.0000 . ?
C19 C20 1.534(19) . ?
C19 C23 1.51(2) . ?
C20 H20A 0.9900 . ?
C20 H20B 0.9900 . ?
C20 C21 1.51(2) . ?
C21 H21A 0.9900 . ?
C21 H21B 0.9900 . ?
C21 C22 1.52(2) . ?
C22 H22 1.0000 . ?
C22 C29 1.52(2) . ?
C23 C24 1.35(2) . ?
C23 C28 1.40(2) . ?
C24 H24 0.9500 . ?
C24 C25 1.38(2) . ?
C25 H25 0.9500 . ?
C25 C26 1.41(2) . ?
C26 H26 0.9500 . ?
C26 C27 1.34(2) . ?
C27 H27 0.9500 . ?
C27 C28 1.38(2) . ?
C28 H28 0.9500 . ?
C29 C30 1.43(2) . ?
C29 C34 1.37(2) . ?
C30 H30 0.9500 . ?
C30 C31 1.36(3) . ?
C31 H31 0.9500 . ?
C31 C32 1.38(3) . ?
C32 H32 0.9500 . ?
C32 C33 1.38(3) . ?
C33 H33 0.9500 . ?
C33 C34 1.38(2) . ?
C34 H34 0.9500 . ?
C35 H35A 0.9900 . ?
C35 H35B 0.9900 . ?
C35 C36 1.531(18) . ?
C36 H36A 0.9900 . ?
C36 H36B 0.9900 . ?
C37 H37 1.0000 . ?
C37 C38 1.51(2) . ?
C37 C41 1.53(2) . ?
C38 H38A 0.9900 . ?
C38 H38B 0.9900 . ?
C38 C39 1.54(2) . ?
C39 H39A 0.9900 . ?
C39 H39B 0.9900 . ?
C39 C40 1.511(18) . ?
C40 H40 1.0000 . ?
C40 C47 1.530(19) . ?
C41 C42 1.41(2) . ?
C41 C46 1.38(2) . ?
C42 H42 0.9500 . ?
C42 C43 1.39(2) . ?
C43 H43 0.9500 . ?
C43 C44 1.34(2) . ?
C44 H44 0.9500 . ?
C44 C45 1.38(2) . ?
C45 H45 0.9500 . ?
C45 C46 1.35(2) . ?
C46 H46 0.9500 . ?
C47 C48 1.403(19) . ?
C47 C52 1.391(19) . ?
C48 H48 0.9500 . ?
C48 C49 1.39(2) . ?
C49 H49 0.9500 . ?
C49 C50 1.36(2) . ?
C50 H50 0.9500 . ?
C50 C51 1.41(2) . ?
C51 H51 0.9500 . ?
C51 C52 1.407(19) . ?
C52 H52 0.9500 . ?
C53 H53 1.0000 . ?
C53 C54 1.533(18) . ?
C53 C57 1.495(19) . ?
C54 H54A 0.9900 . ?
C54 H54B 0.9900 . ?
C54 C55 1.52(2) . ?
C55 H55A 0.9900 . ?
C55 H55B 0.9900 . ?
C55 C56 1.527(19) . ?
C56 H56 1.0000 . ?
C56 C63 1.49(2) . ?
C57 C58 1.409(19) . ?
C57 C62 1.406(18) . ?
C58 H58 0.9500 . ?
C58 C59 1.36(2) . ?
C59 H59 0.9500 . ?
C59 C60 1.41(2) . ?
C60 H60 0.9500 . ?
C60 C61 1.37(2) . ?
C61 H61 0.9500 . ?
C61 C62 1.36(2) . ?
C62 H62 0.9500 . ?
C63 C64 1.39(2) . ?
C63 C68 1.41(2) . ?
C64 H64 0.9500 . ?
C64 C65 1.38(2) . ?
C65 H65 0.9500 . ?
C65 C66 1.37(2) . ?
C66 H66 0.9500 . ?
C66 C67 1.37(2) . ?
C67 H67 0.9500 . ?
C67 C68 1.37(2) . ?
C68 H68 0.9500 . ?
Br1' Co1' 2.428(2) . ?
Br1' Co2' 2.449(2) . ?
Br2' Co1' 2.438(2) . ?
Br2' Co2' 2.461(2) . ?
Co1' Co2' 2.974(2) . ?
Co1' P1' 2.215(4) . ?
Co1' P2' 2.217(4) . ?
Co2' P3' 2.222(4) . ?
Co2' P4' 2.221(4) . ?
P1' C1' 1.857(12) . ?
P1' C3' 1.887(16) . ?
P1' C6' 1.897(14) . ?
P2' C2' 1.850(12) . ?
P2' C19' 1.891(13) . ?
P2' C22' 1.885(15) . ?
P3' C35' 1.842(13) . ?
P3' C37' 1.908(16) . ?
P3' C40' 1.876(15) . ?
P4' C36' 1.848(15) . ?
P4' C53' 1.899(15) . ?
P4' C56' 1.820(19) . ?
C1' H1'A 0.9900 . ?
C1' H1'B 0.9900 . ?
C1' C2' 1.558(17) . ?
C2' H2'A 0.9900 . ?
C2' H2'B 0.9900 . ?
C3' H3' 1.0000 . ?
C3' C4' 1.545(19) . ?
C3' C7' 1.483(19) . ?
C4' H4'A 0.9900 . ?
C4' H4'B 0.9900 . ?
C4' C5' 1.51(2) . ?
C5' H5'A 0.9900 . ?
C5' H5'B 0.9900 . ?
C5' C6' 1.53(2) . ?
C6' H6' 1.0000 . ?
C6' C13' 1.498(19) . ?
C7' C8' 1.407(19) . ?
C7' C12' 1.40(2) . ?
C8' H8' 0.9500 . ?
C8' C9' 1.39(2) . ?
C9' H9' 0.9500 . ?
C9' C10' 1.38(2) . ?
C10' H10' 0.9500 . ?
C10' C11' 1.39(2) . ?
C11' H11' 0.9500 . ?
C11' C12' 1.38(2) . ?
C12' H12' 0.9500 . ?
C13' C14' 1.372(19) . ?
C13' C18' 1.408(19) . ?
C14' H14' 0.9500 . ?
C14' C15' 1.37(2) . ?
C15' H15' 0.9500 . ?
C15' C16' 1.392(19) . ?
C16' H16' 0.9500 . ?
C16' C17' 1.38(2) . ?
C17' H17' 0.9500 . ?
C17' C18' 1.35(2) . ?
C18' H18' 0.9500 . ?
C19' H19' 1.0000 . ?
C19' C20' 1.524(19) . ?
C19' C23' 1.49(2) . ?
C20' H20C 0.9900 . ?
C20' H20D 0.9900 . ?
C20' C21' 1.49(2) . ?
C21' H21C 0.9900 . ?
C21' H21D 0.9900 . ?
C21' C22' 1.511(19) . ?
C22' H22' 1.0000 . ?
C22' C29' 1.52(2) . ?
C23' C24' 1.37(2) . ?
C23' C28' 1.38(2) . ?
C24' H24' 0.9500 . ?
C24' C25' 1.39(2) . ?
C25' H25' 0.9500 . ?
C25' C26' 1.37(2) . ?
C26' H26' 0.9500 . ?
C26' C27' 1.35(2) . ?
C27' H27' 0.9500 . ?
C27' C28' 1.39(2) . ?
C28' H28' 0.9500 . ?
C29' C30' 1.397(19) . ?
C29' C34' 1.39(2) . ?
C30' H30' 0.9500 . ?
C30' C31' 1.38(2) . ?
C31' H31' 0.9500 . ?
C31' C32' 1.38(2) . ?
C32' H32' 0.9500 . ?
C32' C33' 1.35(2) . ?
C33' H33' 0.9500 . ?
C33' C34' 1.375(19) . ?
C34' H34' 0.9500 . ?
C35' H35C 0.9900 . ?
C35' H35D 0.9900 . ?
C35' C36' 1.55(2) . ?
C36' H36C 0.9900 . ?
C36' H36D 0.9900 . ?
C37' H37' 1.0000 . ?
C37' C38' 1.53(2) . ?
C37' C41' 1.50(2) . ?
C38' H38C 0.9900 . ?
C38' H38D 0.9900 . ?
C38' C39' 1.48(2) . ?
C39' H39C 0.9900 . ?
C39' H39D 0.9900 . ?
C39' C40' 1.55(2) . ?
C40' H40' 1.0000 . ?
C40' C47' 1.50(2) . ?
C41' C42' 1.44(2) . ?
C41' C46' 1.36(2) . ?
C42' H42' 0.9500 . ?
C42' C43' 1.39(3) . ?
C43' H43' 0.9500 . ?
C43' C44' 1.35(2) . ?
C44' H44' 0.9500 . ?
C44' C45' 1.36(2) . ?
C45' H45' 0.9500 . ?
C45' C46' 1.40(2) . ?
C46' H46' 0.9500 . ?
C47' C48' 1.45(2) . ?
C47' C52' 1.36(3) . ?
C48' H48' 0.9500 . ?
C48' C49' 1.35(3) . ?
C49' H49' 0.9500 . ?
C49' C50' 1.42(4) . ?
C50' H50' 0.9500 . ?
C50' C51' 1.37(3) . ?
C51' H51' 0.9500 . ?
C51' C52' 1.41(2) . ?
C52' H52' 0.9500 . ?
C53' H53' 1.0000 . ?
C53' C54' 1.55(2) . ?
C53' C57' 1.48(2) . ?
C54' H54C 0.9900 . ?
C54' H54D 0.9900 . ?
C54' C55' 1.48(3) . ?
C55' H55C 0.9900 . ?
C55' H55D 0.9900 . ?
C55' C56' 1.52(2) . ?
C56' H56' 1.0000 . ?
C56' C63' 1.54(3) . ?
C57' C58' 1.39(2) . ?
C57' C62' 1.44(2) . ?
C58' H58' 0.9500 . ?
C58' C59' 1.35(2) . ?
C59' H59' 0.9500 . ?
C59' C60' 1.41(2) . ?
C60' H60' 0.9500 . ?
C60' C61' 1.33(3) . ?
C61' H61' 0.9500 . ?
C61' C62' 1.40(3) . ?
C62' H62' 0.9500 . ?
C63' C64' 1.37(2) . ?
C63' C68' 1.38(2) . ?
C64' H64' 0.9500 . ?
C64' C65' 1.39(2) . ?
C65' H65' 0.9500 . ?
C65' C66' 1.37(2) . ?
C66' H66' 0.9500 . ?
C66' C67' 1.40(2) . ?
C67' H67' 0.9500 . ?
C67' C68' 1.40(3) . ?
C68' H68' 0.9500 . ?
